data_7056228
loop_
_publ_author_name
'Tomczyk, Karolina'
'Wozny, Mateusz'
'Domagala, Slawomir'
'Wieckowska, Agnieszka'
'Paw\/lowska, Joanna'
'Wozniak, Krzysztof'
'Korybut-Daszkiewicz, Bohdan'

_publ_section_title
;
 Rotaxanes composed of dibenzo-24-crown-8 and macrocyclic transition metal
 complexing tetraimine units
;
_journal_name_full 'New J. Chem.'
_journal_paper_doi 10.1039/C7NJ00909G
_journal_year 2017
_chemical_formula_moiety 'C40 H58 Cu N12 Ni, C H2 Cl2, 4(F6 P), C24 H32 O8'
_chemical_formula_sum 'C65 H92 Cl2 Cu F24 N12 Ni O8 P4'
_chemical_formula_weight 1942.53
_space_group_crystal_system triclinic
_space_group_IT_number 2
_space_group_name_Hall '-P 1'
_space_group_name_H-M_alt 'P -1'
_atom_sites_solution_hydrogens geom
_audit_creation_date 2015-10-18
_audit_creation_method
;
Olex2 1.2
(compiled 2015.09.30 svn.r3233 for OlexSys, GUI svn.r5103)
;
_audit_update_record
;
2017-01-29 deposited with the CCDC.
2017-05-24 downloaded from the CCDC.
;
_cell_angle_alpha 80.9688(13)
_cell_angle_beta 86.2790(13)
_cell_angle_gamma 79.9538(14)
_cell_formula_units_Z 2
_cell_length_a 12.5399(2)
_cell_length_b 16.3862(3)
_cell_length_c 20.9420(3)
_cell_measurement_reflns_used 30993
_cell_measurement_temperature 100.02(10)
_cell_measurement_theta_max 29.8990
_cell_measurement_theta_min 2.1770
_cell_volume 4181.57(12)
_computing_cell_refinement
;
CrysAlisPro, Agilent Technologies,
Version 1.171.37.35 (release 13-08-2014 CrysAlis171 .NET)
(compiled Aug 13 2014,18:06:01)
;
_computing_data_collection
;
CrysAlisPro, Agilent Technologies,
Version 1.171.37.35 (release 13-08-2014 CrysAlis171 .NET)
(compiled Aug 13 2014,18:06:01)
;
_computing_data_reduction
;
CrysAlisPro, Agilent Technologies,
Version 1.171.37.35 (release 13-08-2014 CrysAlis171 .NET)
(compiled Aug 13 2014,18:06:01)
;
_computing_molecular_graphics 'Olex2 (Dolomanov et al., 2009)'
_computing_publication_material 'Olex2 (Dolomanov et al., 2009)'
_computing_structure_refinement 'ShelXL (Sheldrick, 2015)'
_computing_structure_solution 'XS (Sheldrick, 2008)'
_diffrn_ambient_environment air
_diffrn_ambient_temperature 100.15
_diffrn_detector 'CCD plate'
_diffrn_detector_area_resol_mean 5.2195
_diffrn_detector_type Atlas
_diffrn_measured_fraction_theta_full 0.999
_diffrn_measured_fraction_theta_max 0.999
_diffrn_measurement_details
;
#__ type_ start__ end____ width___ exp.time_
  1 omega   34.00  123.00   1.0000   35.0000
omega____ theta____ kappa____ phi______ frames
    -       23.2176 -178.0000   90.0000 89

#__ type_ start__ end____ width___ exp.time_
  2 omega  -20.00  123.00   1.0000   35.0000
omega____ theta____ kappa____ phi______ frames
    -       23.2176   77.0000   90.0000 143

#__ type_ start__ end____ width___ exp.time_
  3 omega  -18.00  115.00   1.0000   35.0000
omega____ theta____ kappa____ phi______ frames
    -       23.2176   57.0000 -150.0000 133

#__ type_ start__ end____ width___ exp.time_
  4 omega  -71.00  117.00   1.0000   35.0000
omega____ theta____ kappa____ phi______ frames
    -       23.2176   19.0000    0.0000 188

#__ type_ start__ end____ width___ exp.time_
  5 omega  -20.00   26.00   1.0000   35.0000
omega____ theta____ kappa____ phi______ frames
    -      -24.3113  -99.0000 -150.0000 46

#__ type_ start__ end____ width___ exp.time_
  6 omega  -20.00   51.00   1.0000   35.0000
omega____ theta____ kappa____ phi______ frames
    -       23.2176  -99.0000  120.0000 71

#__ type_ start__ end____ width___ exp.time_
  7 omega  -69.00   65.00   1.0000   35.0000
omega____ theta____ kappa____ phi______ frames
    -       23.2176  -57.0000 -120.0000 134

#__ type_ start__ end____ width___ exp.time_
  8 omega -125.00  -57.00   1.0000   35.0000
omega____ theta____ kappa____ phi______ frames
    -      -24.3113 -178.0000  -30.0000 68

#__ type_ start__ end____ width___ exp.time_
  9 omega  -20.00   26.00   1.0000   35.0000
omega____ theta____ kappa____ phi______ frames
    -      -24.3113  -99.0000  -60.0000 46

#__ type_ start__ end____ width___ exp.time_
 10 omega -125.00  -57.00   1.0000   35.0000
omega____ theta____ kappa____ phi______ frames
    -      -24.3113 -178.0000   60.0000 68
;
_diffrn_measurement_device 'four-circle diffractometer'
_diffrn_measurement_device_type 'SuperNova, Dual, Cu at zero, Atlas'
_diffrn_measurement_method '\w scans'
_diffrn_orient_matrix_UB_11 0.0471160000
_diffrn_orient_matrix_UB_12 -0.0289585000
_diffrn_orient_matrix_UB_13 0.0097126000
_diffrn_orient_matrix_UB_21 -0.0328359000
_diffrn_orient_matrix_UB_22 -0.0298179000
_diffrn_orient_matrix_UB_23 0.0139140000
_diffrn_orient_matrix_UB_31 0.0025761000
_diffrn_orient_matrix_UB_32 -0.0157552000
_diffrn_orient_matrix_UB_33 -0.0298321000
_diffrn_radiation_monochromator mirror
_diffrn_radiation_probe x-ray
_diffrn_radiation_type MoK\a
_diffrn_radiation_wavelength 0.71073
_diffrn_reflns_av_R_equivalents 0.0320
_diffrn_reflns_av_unetI/netI 0.0612
_diffrn_reflns_Laue_measured_fraction_full 0.999
_diffrn_reflns_Laue_measured_fraction_max 0.999
_diffrn_reflns_limit_h_max 17
_diffrn_reflns_limit_h_min -17
_diffrn_reflns_limit_k_max 23
_diffrn_reflns_limit_k_min -22
_diffrn_reflns_limit_l_max 29
_diffrn_reflns_limit_l_min -29
_diffrn_reflns_number 84252
_diffrn_reflns_point_group_measured_fraction_full 0.999
_diffrn_reflns_point_group_measured_fraction_max 0.999
_diffrn_reflns_theta_full 25.242
_diffrn_reflns_theta_max 28.282
_diffrn_reflns_theta_min 1.724
_diffrn_source 'SuperNova (Mo) X-ray Source'
_exptl_absorpt_coefficient_mu 0.729
_exptl_absorpt_correction_T_max 1.00000
_exptl_absorpt_correction_T_min 0.88308
_exptl_absorpt_correction_type multi-scan
_exptl_absorpt_process_details
;
CrysAlisPro, Agilent Technologies,
Version 1.171.37.35 (release 13-08-2014 CrysAlis171 .NET)
(compiled Aug 13 2014,18:06:01)
Empirical absorption correction using spherical harmonics,
 implemented in SCALE3 ABSPACK scaling algorithm.
Empirical absorption correction using spherical harmonics,
 implemented in SCALE3 ABSPACK scaling algorithm.
;
_exptl_crystal_colour yellow
_exptl_crystal_density_diffrn 1.543
_exptl_crystal_description block
_exptl_crystal_F_000 1994
_exptl_crystal_size_max 0.2934
_exptl_crystal_size_mid 0.2428
_exptl_crystal_size_min 0.1513
_refine_diff_density_max 1.221
_refine_diff_density_min -1.995
_refine_diff_density_rms 0.145
_refine_ls_extinction_method none
_refine_ls_goodness_of_fit_ref 1.079
_refine_ls_hydrogen_treatment constr
_refine_ls_matrix_type full
_refine_ls_number_parameters 1227
_refine_ls_number_reflns 20735
_refine_ls_number_restraints 1026
_refine_ls_restrained_S_all 1.097
_refine_ls_R_factor_all 0.1011
_refine_ls_R_factor_gt 0.0762
_refine_ls_shift/su_max 0.005
_refine_ls_shift/su_mean 0.000
_refine_ls_structure_factor_coef Fsqd
_refine_ls_weighting_details 'w=1/[\s^2^(Fo^2^)+(0.1837P)^2^+0.0995P] where P=(Fo^2^+2Fc^2^)/3'
_refine_ls_weighting_scheme calc
_refine_ls_wR_factor_gt 0.2516
_refine_ls_wR_factor_ref 0.2663
_reflns_Friedel_coverage 0.000
_reflns_number_gt 14149
_reflns_number_total 20735
_reflns_threshold_expression 'I > 2\s(I)'
_cod_data_source_file c7nj00909g2.cif
_cod_data_source_block rx-para-cuni
_cod_original_cell_volume 4181.59(12)
_cod_database_code 7056228
_chemical_oxdiff_formula 'C20 H20 N4 O8 Ni1 Cu1 P4 F24'
_shelx_space_group_comment
;
The symmetry employed for this shelxl refinement is uniquely defined
by the following loop, which should always be used as a source of
symmetry information in preference to the above space-group names.
They are only intended as comments.
;
_cell_oxdiff_angle_alpha 80.9688(13)
_cell_oxdiff_angle_beta 86.2790(13)
_cell_oxdiff_angle_gamma 79.9538(14)
_cell_oxdiff_length_a 12.5399(2)
_cell_oxdiff_length_b 16.3862(3)
_cell_oxdiff_length_c 20.9420(3)
_cell_oxdiff_measurement_reflns_used 30993
_cell_oxdiff_volume 4181.59(12)
_reflns_odcompleteness_completeness 99.95
_reflns_odcompleteness_iscentric 1
_reflns_odcompleteness_theta 26.32
_olex2_refinement_description
;
1. Fixed Uiso
 At 1.2 times of:
  All C(H) groups, All C(H,H) groups, All C(H,H,H,H) groups, All N(H) groups
 At 1.5 times of:
  All C(H,H,H) groups
2. Restrained distances
 H27b-H24B
 2 with sigma of 0.04
 H31B-H4
 2 with sigma of 0.04
 H27b-H24B
 2 with sigma of 0.04
 P2-F7 \\sim P2-F10 \\sim P2-F8 \\sim P2-F11 \\sim P2-F9 \\sim P2-F12 \\sim
P1-F5A \\sim P1-F4A \\sim P1-F6A ~
 P1-F1 \\sim P1-F3A \\sim P1-F2 \\sim P3A_$2-F13A_$2 \\sim P3A_$2-F16A_$2 \\sim
P3A_$2-F17A_$2 ~
 P3B_$2-F17B_$2 \\sim P3A_$2-F14A_$2 \\sim P3B_$2-F13B_$2 \\sim P3A_$2-F18A_$2
\\sim P3B_$2-
 F15B_$2 \\sim P3A_$2-F15A_$2 \\sim P3B_$2-F14B_$2 \\sim P3B_$2-F18B_$2 \\sim
P3B_$2-F16B_$2
 with sigma of 0.02
 P4C-F19C_$3 \\sim P4A_$3-F24A_$3 \\sim P4B_$1-F19B_$3
 with sigma of 0.02
 C20A-C40 \\sim C20B-C40
 with sigma of 0.02
 C25A-C26 \\sim C25B-C26
 with sigma of 0.02
 F20B-F19B \\sim F21C-F19C
 with sigma of 0.02
 F20C-F19C \\sim F19B-F21B
 with sigma of 0.02
 F20B-F21B \\sim F20C-F21C
 with sigma of 0.02
 P4B-F19B \\sim P4B-F20B \\sim P4B-F21B
 with sigma of 0.02
 P4A-F19A \\sim P4B-F20B \\sim P4C-F19C
 with sigma of 0.02
 C18A-C17A \\sim C23A-C22A \\sim C23B-C22B
 with sigma of 0.02
 N7A-C18A \\sim N6B-C17B \\sim N6A-C17A \\sim N9B-C23B \\sim N9A-C23A \\sim
N8A-C22A \\sim N8B-C22B
 with sigma of 0.02
 N7B-C18B \\sim N6A-C17A \\sim N6B-C17B \\sim N7A-C18A \\sim N8B-C22B \\sim
N8A-C22A \\sim N9A-C23A ~
 N9B-C23B
 with sigma of 0.02
 C18B-C17B \\sim C18A-C17A \\sim C23B-C22B \\sim C23A-C22A
 with sigma of 0.02
 N11B-C31B \\sim N11A-C31A
 with sigma of 0.02
 C31A-C6 \\sim C31B-C4
 with sigma of 0.02
3. Uiso/Uaniso restraints and constraints
P2 \\sim P4A \\sim P4B \\sim P4C \\sim P3A \\sim P3B \\sim P1: within 1.7A with
sigma of 0.04 and sigma for terminal atoms of 0.08
F7 \\sim F8 \\sim F9 \\sim F10 \\sim F11 \\sim F12 \\sim F19B \\sim F20B \\sim
F21B \\sim F19A \\sim F20A \\sim F21A \\sim F22A \\sim F23A \\sim F24A \\sim
F19C \\sim F20C \\sim F21C \\sim F13A \\sim F13B \\sim F14A \\sim F14B \\sim
F15A \\sim F15B \\sim F16A \\sim F16B \\sim F17A \\sim F17B \\sim F18A \\sim
F18B \\sim F1 \\sim F2 \\sim F3A \\sim F3B \\sim F4A \\sim F4B \\sim F5A \\sim
F5B \\sim F6A \\sim F6B: within 1.7A with sigma of 0.04 and sigma for terminal
atoms of 0.08
Uanis(P2) \\sim Ueq, Uanis(P4A) \\sim Ueq, Uanis(P4C) \\sim Ueq, Uanis(P3A)
\\sim Ueq, Uanis(P3B) \\sim Ueq, Uanis(P1) \\sim Ueq, Uanis(F7) \\sim Ueq,
Uanis(F8) \\sim Ueq, Uanis(F9) \\sim Ueq, Uanis(F10) \\sim Ueq, Uanis(F11)
\\sim Ueq, Uanis(F12) \\sim Ueq, Uanis(F19A) \\sim Ueq, Uanis(F20A) \\sim Ueq,
Uanis(F21A) \\sim Ueq, Uanis(F22A) \\sim Ueq, Uanis(F23A) \\sim Ueq,
Uanis(F24A) \\sim Ueq, Uanis(F13A) \\sim Ueq, Uanis(F13B) \\sim Ueq,
Uanis(F14A) \\sim Ueq, Uanis(F14B) \\sim Ueq, Uanis(F15A) \\sim Ueq,
Uanis(F15B) \\sim Ueq, Uanis(F16A) \\sim Ueq, Uanis(F16B) \\sim Ueq,
Uanis(F17A) \\sim Ueq, Uanis(F17B) \\sim Ueq, Uanis(F18A) \\sim Ueq,
Uanis(F18B) \\sim Ueq, Uanis(F1) \\sim Ueq, Uanis(F2) \\sim Ueq, Uanis(F3A)
\\sim Ueq, Uanis(F3B) \\sim Ueq, Uanis(F4A) \\sim Ueq, Uanis(F4B) \\sim Ueq,
Uanis(F5A) \\sim Ueq, Uanis(F5B) \\sim Ueq, Uanis(F6A) \\sim Ueq, Uanis(F6B)
\\sim Ueq: with sigma of 0.1 and sigma for terminal atoms of 0.2
4. Rigid body (RIGU) restrains
 P2, P4A, P4B, P4C, P3A, P3B, P1, F7, F8, F9, F10, F11, F12, F19B, F20B, F21B,
 F19A, F20A, F21A, F22A, F23A, F24A, F19C, F20C, F21C, F13A, F13B, F14A, F14B,
 F15A, F15B, F16A, F16B, F17A, F17B, F18A, F18B, F1, F2, F3A, F3B, F4A, F4B,
 F5A, F5B, F6A, F6B
 with sigma for 1-2 distances of 0.004 and sigma for 1-3 distances of 0.004
5. Others
 Sof(C31B)=Sof(H31B)=Sof(H32c)=Sof(H32d)=Sof(N11B)=Sof(H11B)=1-FVAR(1)
 Sof(C31A)=Sof(H31A)=Sof(H32a)=Sof(H32b)=Sof(N11A)=Sof(H11A)=FVAR(1)
 Sof(F13B)=Sof(F14B)=Sof(F15B)=Sof(F16B)=Sof(F17B)=Sof(F18B)=Sof(P3B)=1-FVAR(2)
 Sof(F13A)=Sof(F14A)=Sof(F15A)=Sof(F16A)=Sof(F17A)=Sof(F18A)=Sof(P3A)=FVAR(2)
 Sof(H40a)=Sof(Cu1B)=Sof(C16B)=Sof(H16B)=Sof(C17B)=Sof(H17c)=Sof(H17d)=
 Sof(C19B)=Sof(H19B)=Sof(C20B)=Sof(C21B)=Sof(H21B)=Sof(C22B)=Sof(H22c)=
 Sof(H22d)=Sof(C23B)=Sof(H23c)=Sof(H23d)=Sof(C24B)=Sof(H24B)=Sof(C25B)=Sof(N6B)=
 Sof(N7B)=Sof(N8B)=Sof(N9B)=1-FVAR(3)
 Sof(C16A)=Sof(H16A)=Sof(C17A)=Sof(H17a)=Sof(H17b)=Sof(C19A)=Sof(H19A)=
 Sof(C20A)=Sof(C21A)=Sof(H21A)=Sof(C22A)=Sof(H22a)=Sof(H22b)=Sof(C23A)=
 Sof(H23a)=Sof(H23b)=Sof(C24A)=Sof(H24A)=Sof(C25A)=Sof(H40)=Sof(Cu1A)=Sof(N6A)=
 Sof(N7A)=Sof(N8A)=Sof(N9A)=FVAR(3)
 Sof(F3B)=Sof(F4B)=Sof(F5B)=Sof(F6B)=1-FVAR(4)
 Sof(F3A)=Sof(F4A)=Sof(F5A)=Sof(F6A)=FVAR(4)
 Sof(C18B)=Sof(H18c)=Sof(H18d)=1-FVAR(5)
 Sof(C18A)=Sof(H18a)=Sof(H18b)=FVAR(5)
 Fixed Sof: F19B(0.32) F20B(0.32) F21B(0.32) P4A(0.68) F19A(0.68) F20A(0.68)
 F21A(0.68) F22A(0.68) F23A(0.68) F24A(0.68) P4B(0.16) P4C(0.16) F19C(0.32)
 F20C(0.32) F21C(0.32)
6.a :
 Cu1B(C16B), P4A(F19A,F20A,F21A,F22A,F23A,F24A), P4C(F19C,F20C,F21C)
6.b Secondary CH2 refined with riding coordinates:
 C2(H2a,H2b), C3(H3a,H3b), C7(H7a,H7b), C8(H8a,H8b), C12(H12a,H12b), C14(H14a,
 H14b), C17A(H17a,H17b), C18A(H18a,H18b), C18B(H18c,H18d), C22A(H22a,H22b),
 C23A(H23a,H23b), C29(H29a,H29b), C27(H27a,H27b), C32(H32a,H32b), C32(H32c,
 H32d), C39(H39a,H39b), C65(H65a,H65b), C17B(H17c,H17d), C22B(H22c,H22d),
 C23B(H23c,H23d), C47(H47a,H47b), C48(H48a,H48b), C49(H49a,H49b), C50(H50a,
 H50b), C51(H51a,H51b), C52(H52a,H52b), C59(H59a,H59b), C60(H60a,H60b),
 C61(H61a,H61b), C62(H62a,H62b), C63(H63a,H63b), C64(H64a,H64b)
6.c Aromatic/amide H refined with riding coordinates:
 C1(H1), C4(H4), C6(H6), C9(H9), C11(H11), C16A(H16A), C19A(H19A), C21A(H21A),
 C24A(H24A), C26(H26), C31A(H31A), C31B(H31B), C34(H34), C35(H35), C37(H37),
 C38(H38), C40(H40), C40(H40a), C16B(H16B), C19B(H19B), C21B(H21B), C24B(H24B),
 N11A(H11A), N11B(H11B), N12(H12), C42(H42), C43(H43), C44(H44), C45(H45),
 C54(H54), C55(H55), C56(H56), C57(H57)
6.d Idealised Me refined as rotating group:
 C13(H13a,H13b,H13c), C15(H15a,H15b,H15c), C30(H30a,H30b,H30c), C28(H28a,H28b,
 H28c)
;
_shelx_shelxl_version_number 2014/7
_olex2_submission_special_instructions 'No special instructions were received'

loop_
_space_group_symop_id
_space_group_symop_operation_xyz
1 'x, y, z'
2 '-x, -y, -z'

loop_
_atom_site_label
_atom_site_type_symbol
_atom_site_fract_x
_atom_site_fract_y
_atom_site_fract_z
_atom_site_U_iso_or_equiv
_atom_site_adp_type
_atom_site_occupancy
_atom_site_site_symmetry_order
_atom_site_calc_flag
_atom_site_refinement_flags_posn
_atom_site_refinement_flags_adp
_atom_site_refinement_flags_occupancy
_atom_site_disorder_assembly
_atom_site_disorder_group
C1 C 0.7874(4) 0.3045(3) 0.51407(19) 0.0407(10) Uani 1 1 d . . . . .
H1 H 0.8429 0.3043 0.4809 0.049 Uiso 1 1 calc R . . . .
C2 C 0.8800(3) 0.3986(3) 0.5578(2) 0.0425(10) Uani 1 1 d . . . . .
H2A H 0.9086 0.4139 0.5132 0.051 Uiso 1 1 calc R . . . .
H2B H 0.9394 0.3640 0.5837 0.051 Uiso 1 1 calc R . . . .
C3 C 0.8354(3) 0.4771(3) 0.5875(2) 0.0445(10) Uani 1 1 d . . . . .
H3A H 0.8953 0.5011 0.6020 0.053 Uiso 1 1 calc R . . . .
H3B H 0.7941 0.5198 0.5555 0.053 Uiso 1 1 calc R . . . .
C4 C 0.7599(3) 0.4853(2) 0.6942(2) 0.0426(11) Uani 1 1 d D . . . .
H4 H 0.8072 0.5239 0.6970 0.051 Uiso 1 1 calc DR . . . .
C5 C 0.6856(4) 0.4672(3) 0.7494(2) 0.0429(11) Uani 1 1 d . . . . .
C6 C 0.6031(4) 0.4192(3) 0.74691(19) 0.0390(10) Uani 1 1 d D . . . .
H6 H 0.5532 0.4145 0.7829 0.047 Uiso 1 1 calc R . . . .
C7 C 0.4966(4) 0.3401(3) 0.6969(2) 0.0460(11) Uani 1 1 d . . . . .
H7A H 0.4390 0.3784 0.6718 0.055 Uiso 1 1 calc R . . . .
H7B H 0.4671 0.3241 0.7413 0.055 Uiso 1 1 calc R . . . .
C8 C 0.5335(4) 0.2637(3) 0.6654(2) 0.0451(11) Uani 1 1 d . . . . .
H8A H 0.5668 0.2168 0.6975 0.054 Uiso 1 1 calc R . . . .
H8B H 0.4709 0.2467 0.6475 0.054 Uiso 1 1 calc R . . . .
C9 C 0.6287(4) 0.2417(3) 0.5645(2) 0.0400(9) Uani 1 1 d . . . . .
H9 H 0.5841 0.2006 0.5633 0.048 Uiso 1 1 calc R . . . .
C10 C 0.7075(4) 0.2522(3) 0.5123(2) 0.0435(10) Uani 1 1 d . . . . .
C11 C 0.7042(5) 0.2032(3) 0.4635(2) 0.0523(12) Uani 1 1 d . . . . .
H11 H 0.6582 0.1624 0.4749 0.063 Uiso 1 1 calc R . . . .
C12 C 0.8235(5) 0.2595(4) 0.3731(2) 0.0612(15) Uani 1 1 d . . . . .
H12A H 0.8040 0.3136 0.3899 0.073 Uiso 1 1 calc R . . . .
H12B H 0.8116 0.2703 0.3260 0.073 Uiso 1 1 calc R . . . .
C13 C 0.9438(5) 0.2252(5) 0.3841(3) 0.0777(19) Uani 1 1 d . . . . .
H13A H 0.9548 0.2084 0.4305 0.117 Uiso 1 1 calc GR . . . .
H13B H 0.9871 0.2688 0.3671 0.117 Uiso 1 1 calc GR . . . .
H13C H 0.9665 0.1766 0.3615 0.117 Uiso 1 1 calc GR . . . .
C14 C 0.7282(7) 0.1376(4) 0.3665(3) 0.082(2) Uani 1 1 d . . . . .
H14A H 0.7266 0.0835 0.3949 0.098 Uiso 1 1 calc R . . . .
H14B H 0.7868 0.1289 0.3329 0.098 Uiso 1 1 calc R . . . .
C15 C 0.6207(7) 0.1670(4) 0.3346(3) 0.083(2) Uani 1 1 d . . . . .
H15A H 0.5647 0.1836 0.3671 0.124 Uiso 1 1 calc GR . . . .
H15B H 0.6012 0.1213 0.3150 0.124 Uiso 1 1 calc GR . . . .
H15C H 0.6266 0.2150 0.3009 0.124 Uiso 1 1 calc GR . . . .
C16A C 0.0201(6) 0.9836(3) 1.2698(3) 0.0309(12) Uani 0.748(9) 1 d . . . A 3
H16A H 0.0336 1.0036 1.3082 0.037 Uiso 0.748(9) 1 calc R . . A 3
C17A C 0.1641(5) 1.0561(5) 1.2192(4) 0.0530(19) Uani 0.748(9) 1 d D . . A 3
H17A H 0.1865 1.0552 1.2638 0.064 Uiso 0.748(9) 1 calc R . . A 3
H17B H 0.1318 1.1143 1.2021 0.064 Uiso 0.748(9) 1 calc R . . A 3
C18A C 0.2614(7) 1.0277(6) 1.1776(4) 0.045(3) Uani 0.532(14) 1 d D . . A 3
H18A H 0.3022 1.0742 1.1630 0.054 Uiso 0.532(14) 1 calc R . . A 3
H18B H 0.3102 0.9806 1.2019 0.054 Uiso 0.532(14) 1 calc R . . A 3
C18B C 0.1916(9) 1.0748(6) 1.1602(4) 0.046(3) Uani 0.468(14) 1 d D . . A 4
H18C H 0.2664 1.0868 1.1599 0.055 Uiso 0.468(14) 1 calc R . . A 4
H18D H 0.1407 1.1280 1.1498 0.055 Uiso 0.468(14) 1 calc R . . A 4
C19A C 0.2777(7) 0.9939(5) 1.0704(3) 0.0427(15) Uani 0.748(9) 1 d . . . A 3
H19A H 0.3384 1.0221 1.0649 0.051 Uiso 0.748(9) 1 calc R . . A 3
C20A C 0.2606(5) 0.9480(4) 1.0209(3) 0.0279(16) Uani 0.748(9) 1 d D . . A 3
C21A C 0.1675(5) 0.9079(4) 1.0200(4) 0.0271(17) Uani 0.748(9) 1 d . . . A 3
H21A H 0.1602 0.8814 0.9836 0.032 Uiso 0.748(9) 1 calc R . . A 3
C22A C 0.0093(4) 0.8540(4) 1.0648(3) 0.0374(14) Uani 0.748(9) 1 d D . . A 3
H22A H 0.0371 0.7951 1.0827 0.045 Uiso 0.748(9) 1 calc R . . A 3
H22B H -0.0120 0.8557 1.0199 0.045 Uiso 0.748(9) 1 calc R . . A 3
C23A C -0.0868(4) 0.8880(4) 1.1052(2) 0.0389(15) Uani 0.748(9) 1 d D . . A 3
H23A H -0.1309 0.9369 1.0799 0.047 Uiso 0.748(9) 1 calc R . . A 3
H23B H -0.1328 0.8445 1.1190 0.047 Uiso 0.748(9) 1 calc R . . A 3
C24A C -0.0990(4) 0.9107(4) 1.2171(3) 0.0275(11) Uani 0.748(9) 1 d . . . A 3
H24A H -0.1649 0.8889 1.2203 0.033 Uiso 0.748(9) 1 calc R . . A 3
C25A C -0.0672(5) 0.9381(3) 1.2728(2) 0.0264(11) Uani 0.748(9) 1 d D . . A 3
C26 C -0.1157(4) 0.9226(3) 1.3352(2) 0.0477(11) Uani 1 1 d D . . . .
H26 H -0.0860 0.9496 1.3652 0.057 Uiso 1 1 calc R . . A 3
C29 C -0.2106(6) 0.8720(4) 1.4331(3) 0.0704(17) Uani 1 1 d . . . B 3
H29A H -0.2892 0.8730 1.4424 0.085 Uiso 1 1 calc R . . B 3
H29B H -0.1900 0.9199 1.4501 0.085 Uiso 1 1 calc R . . B 3
C30 C -0.1482(7) 0.7907(5) 1.4677(3) 0.088(2) Uani 1 1 d . . . B 3
H30A H -0.1620 0.7881 1.5145 0.132 Uiso 1 1 calc GR . . B 3
H30B H -0.0705 0.7887 1.4576 0.132 Uiso 1 1 calc GR . . B 3
H30C H -0.1720 0.7429 1.4532 0.132 Uiso 1 1 calc GR . . B 3
C27 C -0.2582(5) 0.8405(4) 1.3263(3) 0.0643(15) Uani 1 1 d . . . B 3
H27A H -0.2875 0.7958 1.3561 0.077 Uiso 1 1 calc R . . B 3
H27B H -0.2140 0.8145 1.2916 0.077 Uiso 1 1 calc DR . . B 3
C28 C -0.3504(5) 0.9045(5) 1.2972(3) 0.0682(16) Uani 1 1 d . . . B 3
H28A H -0.3953 0.9289 1.3318 0.102 Uiso 1 1 calc GR . . B 3
H28B H -0.3947 0.8773 1.2729 0.102 Uiso 1 1 calc GR . . B 3
H28C H -0.3212 0.9488 1.2680 0.102 Uiso 1 1 calc GR . . B 3
C31A C 0.6769(4) 0.4974(3) 0.8101(3) 0.0242(14) Uani 0.694(11) 1 d D . . C 1
H31A H 0.6189 0.4842 0.8392 0.029 Uiso 0.694(11) 1 calc R . . C 1
C31B C 0.7291(12) 0.5211(8) 0.7923(5) 0.033(4) Uani 0.306(11) 1 d D . . C 2
H31B H 0.7824 0.5547 0.7765 0.039 Uiso 0.306(11) 1 calc DR . . C 2
C32 C 0.7254(3) 0.5761(2) 0.88875(18) 0.0296(8) Uani 1 1 d . . . . .
H32A H 0.7966 0.5806 0.9045 0.036 Uiso 0.694(11) 1 calc R . . C 1
H32B H 0.6919 0.5368 0.9215 0.036 Uiso 0.694(11) 1 calc R . . C 1
H32C H 0.8007 0.5836 0.8755 0.036 Uiso 0.306(11) 1 calc R . . C 2
H32D H 0.7251 0.5497 0.9346 0.036 Uiso 0.306(11) 1 calc R . . C 2
C33 C 0.6538(3) 0.6619(2) 0.88319(16) 0.0254(7) Uani 1 1 d . . . . .
C34 C 0.5793(3) 0.6894(3) 0.83599(18) 0.0334(8) Uani 1 1 d . . . . .
H34 H 0.5730 0.6545 0.8047 0.040 Uiso 1 1 calc R . . . .
C35 C 0.5127(3) 0.7671(3) 0.83306(19) 0.0362(9) Uani 1 1 d . . . . .
H35 H 0.4625 0.7849 0.7996 0.043 Uiso 1 1 calc R . . . .
C36 C 0.5191(3) 0.8190(2) 0.87872(17) 0.0271(7) Uani 1 1 d . . . . .
C37 C 0.5935(3) 0.7918(3) 0.92671(19) 0.0339(8) Uani 1 1 d . . . . .
H37 H 0.5985 0.8262 0.9585 0.041 Uiso 1 1 calc R . . . .
C38 C 0.6610(3) 0.7145(2) 0.92889(18) 0.0323(8) Uani 1 1 d . . . . .
H38 H 0.7125 0.6973 0.9617 0.039 Uiso 1 1 calc R . . . .
C39 C 0.4472(3) 0.9031(2) 0.87541(19) 0.0321(8) Uani 1 1 d . . . . .
H39A H 0.4907 0.9454 0.8830 0.039 Uiso 1 1 calc R . . . .
H39B H 0.4184 0.9198 0.8315 0.039 Uiso 1 1 calc R . . . .
C40 C 0.3413(3) 0.9453(2) 0.97121(19) 0.0311(8) Uani 1 1 d D . . . .
H40 H 0.3934 0.9806 0.9726 0.037 Uiso 0.748(9) 1 calc R . . A 3
H40A H 0.4007 0.9697 0.9806 0.037 Uiso 0.252(9) 1 calc R . . A 4
C65 C 0.0567(6) 0.6527(5) 1.0075(3) 0.085(2) Uani 1 1 d . . . . .
H65A H 0.0851 0.6464 1.0513 0.102 Uiso 1 1 calc R . . . .
H65B H 0.0898 0.6971 0.9798 0.102 Uiso 1 1 calc R . . . .
Cl1 Cl 0.0976(3) 0.55722(16) 0.97633(12) 0.1261(9) Uani 1 1 d . . . . .
Cl2 Cl -0.08163(17) 0.68430(14) 1.01205(16) 0.1237(9) Uani 1 1 d . . . . .
Cu1A Cu 0.08601(15) 0.95443(11) 1.14192(8) 0.0277(3) Uani 0.748(9) 1 d . . . A 3
Cu1B Cu 0.0721(6) 0.9476(4) 1.1352(3) 0.064(2) Uani 0.252(9) 1 d . . . A 4
C16B C -0.0116(10) 0.9794(9) 1.2620(4) 0.060(10) Uiso 0.252(9) 1 d G . . A 4
H16B H -0.0070 1.0059 1.2988 0.072 Uiso 0.252(9) 1 calc R . . A 4
C17B C 0.1594(10) 1.0238(8) 1.2264(4) 0.043(6) Uiso 0.252(9) 1 d D . . A 4
H17C H 0.2208 0.9798 1.2417 0.052 Uiso 0.252(9) 1 calc R . . A 4
H17D H 0.1406 1.0615 1.2595 0.052 Uiso 0.252(9) 1 calc R . . A 4
C19B C 0.2489(9) 1.0095(7) 1.0616(5) 0.030(6) Uiso 0.252(9) 1 d . . . A 4
H19B H 0.3039 1.0433 1.0580 0.036 Uiso 0.252(9) 1 calc R . . A 4
C20B C 0.2455(9) 0.9597(8) 1.0105(5) 0.024(6) Uiso 0.252(9) 1 d D . . A 4
C21B C 0.1556(9) 0.9157(7) 1.0083(5) 0.049(11) Uiso 0.252(9) 1 d . . . A 4
H21B H 0.1512 0.8891 0.9716 0.058 Uiso 0.252(9) 1 calc R . . A 4
C22B C -0.0152(10) 0.8715(8) 1.0439(6) 0.050(6) Uiso 0.252(9) 1 d D . . A 4
H22C H 0.0041 0.8313 1.0127 0.060 Uiso 0.252(9) 1 calc R . . A 4
H22D H -0.0760 0.9150 1.0270 0.060 Uiso 0.252(9) 1 calc R . . A 4
C23B C -0.0468(11) 0.8261(8) 1.1106(6) 0.122(13) Uiso 0.252(9) 1 d D . . A 4
H23C H -0.1218 0.8147 1.1111 0.146 Uiso 0.252(9) 1 calc R . . A 4
H23D H 0.0028 0.7723 1.1213 0.146 Uiso 0.252(9) 1 calc R . . A 4
C24B C -0.1048(10) 0.8857(9) 1.2088(5) 0.069(11) Uiso 0.252(9) 1 d . . . A 4
H24B H -0.1598 0.8519 1.2124 0.083 Uiso 0.252(9) 1 calc DR . . A 4
C25B C -0.1014(11) 0.9354(10) 1.2600(5) 0.075(11) Uiso 0.252(9) 1 d D . . A 4
N6B N 0.0640(9) 0.9848(6) 1.2159(4) 0.051(8) Uiso 0.252(9) 1 d D . . A 4
N7B N 0.1821(8) 1.0114(5) 1.1124(4) 0.037(5) Uiso 0.252(9) 1 d D . . A 4
N8B N 0.0801(7) 0.9105(6) 1.0543(5) 0.037(8) Uiso 0.252(9) 1 d D . . A 4
N9B N -0.0380(8) 0.8837(7) 1.1581(4) 0.062(8) Uiso 0.252(9) 1 d D . . A 4
F7 F 0.6952(3) 0.8294(3) 1.06370(18) 0.0885(13) Uani 1 1 d D U . . .
F8 F 0.5262(2) 0.8975(2) 1.07150(16) 0.0660(9) Uani 1 1 d D U . . .
F9 F 0.5156(3) 0.8386(3) 1.17621(17) 0.0961(14) Uani 1 1 d D U . . .
F10 F 0.6860(4) 0.7741(2) 1.1684(2) 0.1015(14) Uani 1 1 d D U . . .
F11 F 0.5620(4) 0.7593(3) 1.0969(3) 0.1143(16) Uani 1 1 d D U . . .
F12 F 0.6514(2) 0.91102(15) 1.13964(13) 0.0433(6) Uani 1 1 d D U . . .
F19B F -0.3757(13) 1.008(2) 1.4869(15) 0.275(16) Uiso 0.32 1 d D U . D 13
F20B F -0.4840(19) 0.9030(9) 1.4977(11) 0.178(8) Uiso 0.32 1 d D U . D 13
F21B F -0.495(2) 0.9952(16) 1.5728(7) 0.206(10) Uiso 0.32 1 d D U . D 13
N1 N 0.7893(3) 0.3514(2) 0.55729(16) 0.0347(7) Uani 1 1 d . . . . .
N2 N 0.7651(3) 0.4524(2) 0.64213(17) 0.0342(7) Uani 1 1 d . . . . .
N3 N 0.5912(3) 0.3817(2) 0.69922(16) 0.0338(7) Uani 1 1 d . . . . .
N4 N 0.6128(3) 0.2833(2) 0.61329(16) 0.0343(7) Uani 1 1 d . . . . .
N5 N 0.7507(4) 0.2007(3) 0.4053(2) 0.0631(14) Uani 1 1 d . . . . .
N6A N 0.0823(4) 1.0002(3) 1.2202(2) 0.0317(12) Uani 0.748(9) 1 d D . . A 3
N7A N 0.2183(7) 1.0002(5) 1.1212(3) 0.0562(17) Uani 0.748(9) 1 d D . . A 3
N8A N 0.0934(5) 0.9057(3) 1.0656(4) 0.0322(17) Uani 0.748(9) 1 d D . . A 3
N9A N -0.0449(3) 0.9130(4) 1.16223(19) 0.0241(9) Uani 0.748(9) 1 d D . . A 3
N10 N -0.1891(4) 0.8817(3) 1.36246(19) 0.0517(10) Uani 1 1 d . . . B 3
N11A N 0.7426(4) 0.5417(3) 0.8286(3) 0.0295(14) Uani 0.694(11) 1 d D . . C 1
H11A H 0.7997 0.5510 0.8036 0.035 Uiso 0.694(11) 1 calc R . . C 1
N11B N 0.6909(9) 0.5184(7) 0.8486(5) 0.028(3) Uani 0.306(11) 1 d D . . C 2
H11B H 0.6456 0.4841 0.8641 0.034 Uiso 0.306(11) 1 calc R . . C 2
N12 N 0.3554(3) 0.9021(2) 0.92380(16) 0.0339(7) Uani 1 1 d . . . . .
H12 H 0.3075 0.8700 0.9200 0.041 Uiso 1 1 calc R . . . .
Ni1 Ni 0.68897(4) 0.36738(3) 0.62790(2) 0.02371(13) Uani 1 1 d . . . . .
P2 P 0.60446(9) 0.83508(7) 1.12011(6) 0.0399(3) Uani 1 1 d D U . . .
P4A P -0.2991(3) 0.98765(12) 1.59989(9) 0.1313(16) Uani 0.68 1 d D U . E 9
F19A F -0.3327(5) 0.9171(2) 1.56397(18) 0.177(4) Uani 0.68 1 d DG U . E 9
F20A F -0.4136(3) 1.0458(3) 1.5840(2) 0.142(3) Uani 0.68 1 d G U . E 9
F21A F -0.2655(4) 1.0582(2) 1.63568(17) 0.0984(19) Uani 0.68 1 d G U . E 9
F22A F -0.1845(4) 0.9295(3) 1.6157(2) 0.160(3) Uani 0.68 1 d G U . E 9
F23A F -0.3500(4) 0.9463(2) 1.66663(16) 0.123(2) Uani 0.68 1 d G U . E 9
F24A F -0.2481(4) 1.0290(2) 1.53298(16) 0.147(3) Uani 0.68 1 d DG U . E 9
P4B P -0.5000 1.0000 1.5000 0.112(3) Uiso 0.32 2 d DS TU P D 13
P4C P 0.0000 1.0000 1.5000 0.068(2) Uani 0.32 2 d DS TU P F 10
F19C F -0.0369(8) 1.0829(5) 1.5347(5) 0.077(3) Uiso 0.32 1 d DG U . F 10
F20C F 0.0881(9) 0.9626(6) 1.5551(5) 0.106(4) Uiso 0.32 1 d DG U . F 10
F21C F -0.0905(9) 0.9544(7) 1.5438(5) 0.207(11) Uiso 0.32 1 d DG U . F 10
C41 C 0.7933(3) 0.2784(2) 0.8304(2) 0.0353(9) Uani 1 1 d . . . . .
C42 C 0.7457(4) 0.2202(3) 0.8056(3) 0.0505(12) Uani 1 1 d . . . . .
H42 H 0.6875 0.1976 0.8290 0.061 Uiso 1 1 calc R . . . .
C43 C 0.7832(5) 0.1946(3) 0.7461(3) 0.0598(16) Uani 1 1 d . . . . .
H43 H 0.7492 0.1559 0.7288 0.072 Uiso 1 1 calc R . . . .
C44 C 0.8681(5) 0.2253(3) 0.7132(2) 0.0525(13) Uani 1 1 d . . . . .
H44 H 0.8928 0.2078 0.6729 0.063 Uiso 1 1 calc R . . . .
C45 C 0.9194(4) 0.2816(3) 0.7372(2) 0.0453(11) Uani 1 1 d . . . . .
H45 H 0.9797 0.3017 0.7141 0.054 Uiso 1 1 calc R . . . .
C46 C 0.8816(3) 0.3087(3) 0.7960(2) 0.0372(9) Uani 1 1 d . . . . .
C47 C 1.0185(4) 0.3935(3) 0.7914(3) 0.0491(11) Uani 1 1 d . . . . .
H47A H 1.0032 0.4157 0.7456 0.059 Uiso 1 1 calc R . . . .
H47B H 1.0799 0.3463 0.7926 0.059 Uiso 1 1 calc R . . . .
C48 C 1.0471(4) 0.4617(3) 0.8251(3) 0.0588(14) Uani 1 1 d . . . . .
H48A H 1.0495 0.4422 0.8723 0.071 Uiso 1 1 calc R . . . .
H48B H 1.1200 0.4733 0.8095 0.071 Uiso 1 1 calc R . . . .
C49 C 1.0160(3) 0.6053(3) 0.7796(2) 0.0436(10) Uani 1 1 d . . . . .
H49A H 1.0475 0.5920 0.7371 0.052 Uiso 1 1 calc R . . . .
H49B H 1.0746 0.6167 0.8048 0.052 Uiso 1 1 calc R . . . .
C50 C 0.9281(4) 0.6809(3) 0.7702(2) 0.0427(10) Uani 1 1 d . . . . .
H50A H 0.8896 0.6895 0.8120 0.051 Uiso 1 1 calc R . . . .
H50B H 0.9599 0.7316 0.7531 0.051 Uiso 1 1 calc R . . . .
C51 C 0.7784(4) 0.7415(3) 0.7059(2) 0.0413(10) Uani 1 1 d . . . . .
H51A H 0.8163 0.7897 0.6908 0.050 Uiso 1 1 calc R . . . .
H51B H 0.7276 0.7555 0.7423 0.050 Uiso 1 1 calc R . . . .
C52 C 0.7177(4) 0.7221(3) 0.6511(2) 0.0409(9) Uani 1 1 d . . . . .
H52A H 0.6842 0.7750 0.6250 0.049 Uiso 1 1 calc R . . . .
H52B H 0.7688 0.6898 0.6225 0.049 Uiso 1 1 calc R . . . .
C53 C 0.5806(3) 0.6458(2) 0.63326(18) 0.0315(8) Uani 1 1 d . . . . .
C54 C 0.6079(3) 0.6492(3) 0.56786(19) 0.0379(9) Uani 1 1 d . . . . .
H54 H 0.6671 0.6757 0.5501 0.045 Uiso 1 1 calc R . . . .
C55 C 0.5491(4) 0.6140(3) 0.52762(19) 0.0430(10) Uani 1 1 d . . . . .
H55 H 0.5694 0.6161 0.4830 0.052 Uiso 1 1 calc R . . . .
C56 C 0.4633(4) 0.5768(3) 0.5521(2) 0.0430(10) Uani 1 1 d . . . . .
H56 H 0.4240 0.5527 0.5247 0.052 Uiso 1 1 calc R . . . .
C57 C 0.4331(3) 0.5743(2) 0.61825(18) 0.0332(8) Uani 1 1 d . . . . .
H57 H 0.3727 0.5488 0.6353 0.040 Uiso 1 1 calc R . . . .
C58 C 0.4900(3) 0.6082(2) 0.65859(17) 0.0290(8) Uani 1 1 d . . . . .
C59 C 0.3688(3) 0.5762(3) 0.74741(19) 0.0330(8) Uani 1 1 d . . . . .
H59A H 0.3730 0.5182 0.7383 0.040 Uiso 1 1 calc R . . . .
H59B H 0.3055 0.6114 0.7254 0.040 Uiso 1 1 calc R . . . .
C60 C 0.3553(3) 0.5774(3) 0.81805(19) 0.0339(8) Uani 1 1 d . . . . .
H60A H 0.3749 0.6296 0.8286 0.041 Uiso 1 1 calc R . . . .
H60B H 0.2787 0.5759 0.8322 0.041 Uiso 1 1 calc R . . . .
C61 C 0.4078(3) 0.5036(3) 0.91882(19) 0.0376(9) Uani 1 1 d . . . . .
H61A H 0.3294 0.5110 0.9308 0.045 Uiso 1 1 calc R . . . .
H61B H 0.4381 0.5495 0.9328 0.045 Uiso 1 1 calc R . . . .
C62 C 0.4636(3) 0.4205(3) 0.95195(19) 0.0370(9) Uani 1 1 d . . . . .
H62A H 0.4374 0.4115 0.9977 0.044 Uiso 1 1 calc R . . . .
H62B H 0.4468 0.3748 0.9305 0.044 Uiso 1 1 calc R . . . .
C63 C 0.6374(4) 0.3384(3) 0.9734(2) 0.0455(11) Uani 1 1 d . . . . .
H63A H 0.5925 0.3097 1.0074 0.055 Uiso 1 1 calc R . . . .
H63B H 0.7041 0.3454 0.9933 0.055 Uiso 1 1 calc R . . . .
C64 C 0.6675(4) 0.2846(3) 0.9199(3) 0.0465(11) Uani 1 1 d . . . . .
H64A H 0.6834 0.2246 0.9385 0.056 Uiso 1 1 calc R . . . .
H64B H 0.6072 0.2927 0.8901 0.056 Uiso 1 1 calc R . . . .
O1 O 0.9248(2) 0.36503(18) 0.82394(14) 0.0366(6) Uani 1 1 d . . . . .
O2 O 0.9704(3) 0.5365(2) 0.8133(2) 0.0623(11) Uani 1 1 d . . . . .
O3 O 0.8557(2) 0.66691(18) 0.72618(15) 0.0392(7) Uani 1 1 d . . . . .
O4 O 0.6360(2) 0.67488(17) 0.67726(12) 0.0322(6) Uani 1 1 d . . . . .
O5 O 0.4653(2) 0.60717(16) 0.72353(12) 0.0288(5) Uani 1 1 d . . . . .
O6 O 0.4232(2) 0.50650(16) 0.85106(12) 0.0304(6) Uani 1 1 d . . . . .
O7 O 0.5782(2) 0.41950(17) 0.94879(12) 0.0319(6) Uani 1 1 d . . . . .
O8 O 0.7609(2) 0.31040(18) 0.88637(14) 0.0370(6) Uani 1 1 d . . . . .
F13A F -0.2164(13) 0.4792(8) 1.4180(6) 0.082(3) Uani 0.59(3) 1 d D U . G 7
F13B F -0.2448(12) 0.5084(13) 1.4236(8) 0.073(4) Uani 0.41(3) 1 d D U . G 8
F14A F -0.1152(9) 0.5674(6) 1.4457(4) 0.050(2) Uani 0.59(3) 1 d D U . G 7
F14B F -0.1453(15) 0.5984(17) 1.4516(6) 0.078(4) Uani 0.41(3) 1 d D U . G 8
F15A F -0.1337(13) 0.6422(7) 1.3442(6) 0.058(3) Uani 0.59(3) 1 d D U . G 7
F15B F -0.1235(17) 0.6532(15) 1.3478(11) 0.078(4) Uani 0.41(3) 1 d D U . G 8
F16A F -0.2260(15) 0.5486(9) 1.3165(6) 0.058(3) Uani 0.59(3) 1 d D U . G 7
F16B F -0.2318(19) 0.5701(17) 1.3176(9) 0.067(5) Uani 0.41(3) 1 d D U . G 8
F17A F -0.0656(9) 0.5051(6) 1.3567(7) 0.070(3) Uani 0.59(3) 1 d D U . G 7
F17B F -0.0760(11) 0.5157(14) 1.3759(8) 0.083(4) Uani 0.41(3) 1 d D U . G 8
F18A F -0.2830(11) 0.6198(10) 1.4009(7) 0.083(3) Uani 0.59(3) 1 d D U . G 7
F18B F -0.2897(12) 0.6464(13) 1.3977(10) 0.071(4) Uani 0.41(3) 1 d D U . G 8
P3A P -0.1738(6) 0.5598(4) 1.3814(3) 0.0458(13) Uani 0.59(3) 1 d D U . G 7
P3B P -0.1843(8) 0.5817(12) 1.3840(5) 0.067(3) Uani 0.41(3) 1 d D U . G 8
F1 F 0.2259(2) 0.77678(16) 0.89784(13) 0.0503(7) Uani 1 1 d D U . . .
F2 F 0.0771(2) 0.84316(16) 0.77460(13) 0.0488(6) Uani 1 1 d D U . . .
F3A F 0.2057(6) 0.7362(4) 0.7984(3) 0.0567(16) Uani 0.692(14) 1 d D U . H 5
F3B F 0.2504(13) 0.7633(9) 0.7936(6) 0.053(3) Uani 0.308(14) 1 d . U . H 6
F4A F 0.2351(7) 0.8688(5) 0.8056(4) 0.070(2) Uani 0.692(14) 1 d D U . H 5
F4B F 0.2022(14) 0.8929(9) 0.8223(8) 0.053(3) Uani 0.308(14) 1 d . U . H 6
F5A F 0.0880(7) 0.8858(4) 0.8722(4) 0.066(2) Uani 0.692(14) 1 d D U . H 5
F5B F 0.0653(11) 0.8520(13) 0.8831(7) 0.058(3) Uani 0.308(14) 1 d . U . H 6
F6A F 0.0606(6) 0.7547(5) 0.8658(2) 0.0561(17) Uani 0.692(14) 1 d D U . H 5
F6B F 0.1140(14) 0.7212(8) 0.8539(6) 0.056(3) Uani 0.308(14) 1 d . U . H 6
P1 P 0.15015(9) 0.81005(6) 0.83593(5) 0.0378(3) Uani 1 1 d D U . . .

loop_
_atom_site_aniso_label
_atom_site_aniso_U_11
_atom_site_aniso_U_22
_atom_site_aniso_U_33
_atom_site_aniso_U_23
_atom_site_aniso_U_13
_atom_site_aniso_U_12
C1 0.048(3) 0.040(2) 0.0257(18) -0.0013(16) -0.0009(17) 0.0104(19)
C2 0.0245(19) 0.048(2) 0.048(2) 0.006(2) 0.0048(17) -0.0024(18)
C3 0.027(2) 0.037(2) 0.068(3) 0.004(2) 0.003(2) -0.0099(17)
C4 0.034(2) 0.0240(18) 0.070(3) -0.0099(19) -0.026(2) 0.0054(16)
C5 0.051(3) 0.034(2) 0.038(2) -0.0097(17) -0.018(2) 0.0189(19)
C6 0.042(2) 0.038(2) 0.0264(18) 0.0013(16) -0.0024(17) 0.0155(18)
C7 0.030(2) 0.046(2) 0.054(3) 0.007(2) 0.0101(19) -0.0019(18)
C8 0.031(2) 0.044(2) 0.058(3) 0.008(2) -0.002(2) -0.0132(19)
C9 0.045(2) 0.031(2) 0.045(2) -0.0016(17) -0.0154(19) -0.0065(18)
C10 0.059(3) 0.039(2) 0.0278(19) -0.0035(17) -0.0096(19) 0.004(2)
C11 0.076(4) 0.040(2) 0.039(2) -0.0074(19) -0.019(2) 0.003(2)
C12 0.081(4) 0.059(3) 0.030(2) 0.000(2) -0.008(2) 0.020(3)
C13 0.079(4) 0.088(5) 0.051(3) -0.005(3) 0.004(3) 0.021(4)
C14 0.141(6) 0.048(3) 0.053(3) -0.022(3) -0.034(4) 0.015(4)
C15 0.129(6) 0.047(3) 0.069(4) -0.013(3) -0.042(4) 0.010(3)
C16A 0.022(3) 0.031(3) 0.039(3) -0.013(2) -0.003(2) 0.005(2)
C17A 0.038(3) 0.056(5) 0.076(5) -0.033(4) 0.019(3) -0.025(3)
C18A 0.032(5) 0.056(6) 0.054(5) -0.020(4) 0.005(4) -0.020(4)
C18B 0.053(7) 0.037(5) 0.044(6) -0.015(4) -0.001(5) 0.006(5)
C19A 0.040(4) 0.051(4) 0.039(3) 0.002(3) -0.001(3) -0.022(3)
C20A 0.023(3) 0.030(3) 0.024(2) 0.014(2) -0.007(2) 0.001(2)
C21A 0.025(3) 0.035(3) 0.018(2) 0.005(2) -0.005(2) -0.003(2)
C22A 0.031(3) 0.066(4) 0.018(2) 0.001(2) -0.005(2) -0.019(3)
C23A 0.022(2) 0.072(4) 0.025(2) -0.005(2) -0.0042(19) -0.013(3)
C24A 0.022(2) 0.025(3) 0.033(3) -0.001(2) -0.0016(19) -0.0010(19)
C25A 0.024(2) 0.023(2) 0.028(2) -0.0015(18) -0.006(2) 0.0069(18)
C26 0.054(3) 0.040(2) 0.047(3) -0.012(2) 0.000(2) 0.001(2)
C29 0.081(4) 0.090(5) 0.040(3) -0.012(3) 0.011(3) -0.019(4)
C30 0.120(6) 0.092(5) 0.046(3) 0.010(3) -0.008(4) -0.018(5)
C27 0.079(4) 0.074(4) 0.042(3) 0.000(3) 0.006(3) -0.030(3)
C28 0.056(3) 0.105(5) 0.046(3) -0.011(3) -0.001(3) -0.021(3)
C31A 0.014(2) 0.025(3) 0.029(3) 0.006(2) 0.004(2) -0.001(2)
C31B 0.026(7) 0.021(6) 0.048(9) 0.004(6) -0.012(7) 0.001(5)
C32 0.0290(18) 0.0327(19) 0.0266(17) -0.0069(14) 0.0001(14) -0.0021(15)
C33 0.0242(17) 0.0305(17) 0.0211(15) -0.0042(13) 0.0007(13) -0.0037(14)
C34 0.0310(19) 0.040(2) 0.0277(18) -0.0121(16) -0.0068(15) 0.0052(16)
C35 0.036(2) 0.042(2) 0.0294(19) -0.0105(16) -0.0100(16) 0.0036(17)
C36 0.0265(17) 0.0289(18) 0.0271(17) -0.0054(14) 0.0022(14) -0.0080(14)
C37 0.038(2) 0.035(2) 0.0326(19) -0.0104(16) -0.0057(16) -0.0102(17)
C38 0.033(2) 0.036(2) 0.0300(18) -0.0057(15) -0.0105(16) -0.0070(16)
C39 0.0285(18) 0.0285(18) 0.038(2) -0.0023(15) 0.0071(16) -0.0053(15)
C40 0.0278(18) 0.0266(17) 0.037(2) 0.0006(15) -0.0039(15) -0.0016(14)
C65 0.087(5) 0.106(6) 0.068(4) -0.015(4) -0.020(4) -0.022(4)
Cl1 0.159(2) 0.1063(17) 0.1098(17) -0.0380(14) -0.0400(17) 0.0178(16)
Cl2 0.0662(11) 0.0877(14) 0.221(3) -0.0217(16) -0.0453(15) -0.0091(10)
Cu1A 0.0255(5) 0.0269(5) 0.0300(5) -0.0036(4) 0.0037(4) -0.0046(4)
Cu1B 0.046(3) 0.061(4) 0.067(3) 0.025(2) -0.002(2) 0.005(2)
F7 0.0437(17) 0.161(4) 0.080(2) -0.073(2) -0.0005(16) -0.020(2)
F8 0.0496(17) 0.079(2) 0.074(2) -0.0099(16) -0.0302(15) -0.0131(15)
F9 0.069(2) 0.171(4) 0.063(2) -0.023(2) 0.0175(18) -0.061(3)
F10 0.118(3) 0.054(2) 0.132(3) 0.018(2) -0.055(3) -0.022(2)
F11 0.120(3) 0.087(3) 0.164(4) -0.054(3) -0.022(3) -0.059(3)
F12 0.0437(14) 0.0370(13) 0.0528(15) -0.0093(11) -0.0162(12) -0.0093(11)
N1 0.0294(17) 0.0366(18) 0.0334(17) 0.0041(14) 0.0017(14) -0.0020(14)
N2 0.0247(16) 0.0313(16) 0.0447(19) -0.0023(14) -0.0066(14) -0.0006(13)
N3 0.0301(17) 0.0328(17) 0.0322(17) 0.0047(13) 0.0013(13) 0.0022(13)
N4 0.0325(17) 0.0334(17) 0.0358(17) 0.0014(14) -0.0077(14) -0.0055(14)
N5 0.090(4) 0.046(2) 0.047(2) -0.0198(19) -0.025(2) 0.026(2)
N6A 0.024(2) 0.023(2) 0.049(3) -0.016(2) -0.0009(19) 0.002(2)
N7A 0.058(4) 0.080(5) 0.045(3) -0.025(3) 0.015(3) -0.044(4)
N8A 0.028(3) 0.043(4) 0.025(2) 0.0008(19) -0.004(2) -0.0078(19)
N9A 0.020(2) 0.026(3) 0.023(2) 0.0018(16) -0.0048(15) 0.0014(16)
N10 0.054(2) 0.060(3) 0.041(2) -0.0041(18) 0.0062(18) -0.016(2)
N11A 0.030(3) 0.035(3) 0.024(3) -0.008(2) 0.004(2) -0.004(2)
N11B 0.026(6) 0.033(6) 0.031(6) -0.011(5) 0.010(5) -0.017(5)
N12 0.0313(17) 0.0312(16) 0.0392(18) -0.0051(14) 0.0015(14) -0.0067(14)
Ni1 0.0206(2) 0.0260(2) 0.0234(2) -0.00073(17) -0.00181(17) -0.00317(17)
P2 0.0353(6) 0.0360(6) 0.0534(7) -0.0114(5) -0.0031(5) -0.0151(5)
P4A 0.288(5) 0.0417(12) 0.0534(14) -0.0061(11) -0.031(2) 0.010(2)
F19A 0.411(11) 0.051(3) 0.066(4) -0.004(3) -0.026(5) -0.032(5)
F20A 0.252(7) 0.065(4) 0.108(5) 0.001(3) -0.046(5) -0.021(4)
F21A 0.172(6) 0.056(3) 0.061(3) -0.020(2) -0.016(3) 0.013(3)
F22A 0.269(7) 0.069(4) 0.100(5) 0.024(3) 0.007(5) 0.048(5)
F23A 0.216(7) 0.070(4) 0.082(3) -0.016(3) -0.058(4) 0.002(4)
F24A 0.323(9) 0.045(3) 0.063(3) 0.003(2) -0.050(4) 0.001(4)
P4C 0.087(5) 0.037(3) 0.084(5) -0.010(3) -0.054(4) -0.003(3)
C41 0.035(2) 0.0242(18) 0.045(2) -0.0045(16) -0.0074(17) 0.0026(15)
C42 0.043(3) 0.028(2) 0.079(3) -0.004(2) -0.024(2) 0.0040(18)
C43 0.064(3) 0.030(2) 0.084(4) -0.022(2) -0.044(3) 0.022(2)
C44 0.066(3) 0.043(3) 0.040(2) -0.009(2) -0.018(2) 0.023(2)
C45 0.055(3) 0.040(2) 0.031(2) -0.0005(17) -0.0023(19) 0.016(2)
C46 0.035(2) 0.0302(19) 0.040(2) -0.0019(16) -0.0046(17) 0.0101(16)
C47 0.034(2) 0.046(3) 0.060(3) 0.003(2) 0.012(2) 0.0006(19)
C48 0.024(2) 0.048(3) 0.099(4) 0.002(3) -0.004(2) -0.0020(19)
C49 0.033(2) 0.045(2) 0.057(3) -0.006(2) -0.008(2) -0.0183(19)
C50 0.042(2) 0.041(2) 0.050(2) -0.0092(19) -0.011(2) -0.0147(19)
C51 0.041(2) 0.033(2) 0.050(2) -0.0046(18) -0.007(2) -0.0078(18)
C52 0.040(2) 0.044(2) 0.038(2) 0.0043(18) -0.0048(18) -0.0115(19)
C53 0.0327(19) 0.0333(19) 0.0264(17) -0.0061(15) -0.0072(15) 0.0038(15)
C54 0.033(2) 0.050(2) 0.0265(18) -0.0029(17) -0.0056(16) 0.0043(18)
C55 0.044(2) 0.059(3) 0.0207(18) -0.0108(17) -0.0059(17) 0.010(2)
C56 0.039(2) 0.057(3) 0.031(2) -0.0159(19) -0.0143(18) 0.011(2)
C57 0.033(2) 0.0340(19) 0.0308(19) -0.0100(15) -0.0106(16) 0.0064(16)
C58 0.0307(19) 0.0283(18) 0.0254(17) -0.0027(14) -0.0092(14) 0.0040(15)
C59 0.0267(18) 0.036(2) 0.035(2) -0.0025(16) -0.0100(15) -0.0019(15)
C60 0.0258(18) 0.035(2) 0.036(2) 0.0016(16) -0.0073(15) 0.0055(15)
C61 0.031(2) 0.048(2) 0.0298(19) -0.0063(17) 0.0016(16) 0.0055(17)
C62 0.032(2) 0.042(2) 0.0307(19) 0.0066(16) 0.0112(16) -0.0034(17)
C63 0.035(2) 0.045(2) 0.042(2) 0.0202(19) 0.0067(18) 0.0060(19)
C64 0.034(2) 0.029(2) 0.069(3) 0.011(2) 0.009(2) -0.0021(17)
O1 0.0299(14) 0.0375(15) 0.0413(15) -0.0085(12) 0.0062(12) -0.0031(12)
O2 0.0292(16) 0.0430(18) 0.109(3) 0.0063(19) 0.0030(18) -0.0077(14)
O3 0.0353(15) 0.0373(15) 0.0467(17) -0.0047(13) -0.0094(13) -0.0088(12)
O4 0.0329(14) 0.0383(15) 0.0259(12) -0.0037(11) -0.0052(11) -0.0072(12)
O5 0.0310(13) 0.0321(13) 0.0239(12) -0.0050(10) -0.0065(10) -0.0043(11)
O6 0.0277(13) 0.0322(13) 0.0268(12) 0.0003(10) -0.0035(10) 0.0043(11)
O7 0.0290(13) 0.0327(14) 0.0272(13) 0.0063(10) 0.0042(11) 0.0021(11)
O8 0.0297(14) 0.0339(14) 0.0449(16) -0.0043(12) 0.0062(12) -0.0023(11)
F13A 0.099(7) 0.083(5) 0.073(5) 0.030(4) -0.040(4) -0.061(5)
F13B 0.041(5) 0.121(8) 0.069(5) -0.035(6) -0.002(4) -0.031(5)
F14A 0.046(4) 0.063(4) 0.044(3) 0.005(3) -0.008(3) -0.029(3)
F14B 0.058(7) 0.136(11) 0.053(4) -0.023(6) 0.000(4) -0.042(7)
F15A 0.081(7) 0.062(4) 0.035(4) -0.004(3) 0.010(4) -0.033(3)
F15B 0.037(5) 0.142(9) 0.062(7) -0.015(6) 0.006(4) -0.032(6)
F16A 0.055(6) 0.071(5) 0.051(4) 0.004(3) -0.019(4) -0.021(4)
F16B 0.036(5) 0.115(12) 0.052(5) -0.028(6) -0.006(4) -0.004(7)
F17A 0.069(4) 0.070(4) 0.073(6) -0.018(4) -0.025(4) -0.004(3)
F17B 0.039(5) 0.157(9) 0.054(6) -0.028(6) -0.008(4) -0.005(5)
F18A 0.073(5) 0.106(7) 0.057(5) 0.007(5) 0.013(3) -0.006(4)
F18B 0.042(5) 0.117(9) 0.063(7) -0.035(6) 0.020(4) -0.031(5)
P3A 0.044(2) 0.051(2) 0.044(2) 0.0111(16) -0.0103(17) -0.0235(14)
P3B 0.031(3) 0.133(7) 0.043(3) -0.024(4) 0.0031(19) -0.025(4)
F1 0.0548(16) 0.0391(13) 0.0544(15) 0.0074(11) -0.0248(13) -0.0050(12)
F2 0.0546(16) 0.0445(14) 0.0473(14) -0.0115(11) -0.0237(12) 0.0036(12)
F3A 0.057(3) 0.043(3) 0.065(3) -0.014(2) -0.011(2) 0.014(2)
F3B 0.062(6) 0.044(6) 0.046(5) -0.005(4) -0.014(4) 0.017(4)
F4A 0.075(4) 0.064(4) 0.073(4) 0.017(3) -0.031(3) -0.033(3)
F4B 0.061(7) 0.039(5) 0.057(7) 0.001(4) -0.026(5) -0.006(4)
F5A 0.093(4) 0.043(3) 0.059(3) -0.024(3) -0.041(3) 0.021(3)
F5B 0.047(5) 0.075(8) 0.049(5) -0.020(5) -0.009(4) 0.008(5)
F6A 0.055(3) 0.071(4) 0.048(2) -0.005(2) -0.012(2) -0.025(3)
F6B 0.065(7) 0.046(5) 0.062(6) -0.004(4) -0.020(5) -0.017(5)
P1 0.0418(6) 0.0287(5) 0.0427(6) -0.0056(4) -0.0151(5) -0.0005(4)

loop_
_atom_type_symbol
_atom_type_description
_atom_type_scat_dispersion_real
_atom_type_scat_dispersion_imag
_atom_type_scat_source
C C 0.0033 0.0016 'International Tables Vol C Tables 4.2.6.8 and 6.1.1.4'
H H 0.0000 0.0000 'International Tables Vol C Tables 4.2.6.8 and 6.1.1.4'
Cl Cl 0.1484 0.1585 'International Tables Vol C Tables 4.2.6.8 and 6.1.1.4'
Cu Cu 0.3201 1.2651 'International Tables Vol C Tables 4.2.6.8 and 6.1.1.4'
F F 0.0171 0.0103 'International Tables Vol C Tables 4.2.6.8 and 6.1.1.4'
N N 0.0061 0.0033 'International Tables Vol C Tables 4.2.6.8 and 6.1.1.4'
Ni Ni 0.3393 1.1124 'International Tables Vol C Tables 4.2.6.8 and 6.1.1.4'
O O 0.0106 0.0060 'International Tables Vol C Tables 4.2.6.8 and 6.1.1.4'
P P 0.1023 0.0942 'International Tables Vol C Tables 4.2.6.8 and 6.1.1.4'

loop_
_exptl_crystal_face_index_h
_exptl_crystal_face_index_k
_exptl_crystal_face_index_l
_exptl_crystal_face_perp_dist
_exptl_oxdiff_crystal_face_indexfrac_h
_exptl_oxdiff_crystal_face_indexfrac_k
_exptl_oxdiff_crystal_face_indexfrac_l
_exptl_oxdiff_crystal_face_x
_exptl_oxdiff_crystal_face_y
_exptl_oxdiff_crystal_face_z
2 23 2 0.0917 2.0675 23.0150 2.0256 -0.5494 -0.7260 -0.4177
-2 -23 -1 0.0551 -2.0677 -23.0154 -1.0258 0.5591 0.7399 0.3879
-1 0 -29 0.1379 -0.9926 0.0182 -28.9936 -0.3289 -0.3714 0.8621
1 1 29 0.1283 0.9956 0.9829 28.9948 0.3001 0.3414 -0.8779
14 17 1 0.1121 14.0377 16.9505 1.0026 0.1803 -0.9524 -0.2608
-14 -16 1 0.0749 -14.0351 -15.9503 0.9982 -0.1897 0.9503 0.1854
0 -10 -28 0.1413 -0.0242 -9.9982 -28.0075 0.0164 -0.0908 0.9930
0 10 28 0.1352 0.0242 9.9982 28.0075 -0.0164 0.0908 -0.9930
10 3 -23 0.1659 10.0044 2.9654 -23.0053 0.1621 -0.7370 0.6653
17 -4 1 0.1266 16.9709 -4.0874 0.9726 0.9274 -0.4218 0.0791
-17 3 -5 0.1050 -16.9731 3.0881 -4.9731 -0.9374 0.3960 0.0560
16 14 1 0.0923 16.0266 13.9375 0.9963 0.3612 -0.9280 -0.2080

loop_
_geom_angle_atom_site_label_1
_geom_angle_atom_site_label_2
_geom_angle_atom_site_label_3
_geom_angle
_geom_angle_site_symmetry_1
_geom_angle_site_symmetry_3
C10 C1 H1 117.7 . .
N1 C1 H1 117.7 . .
N1 C1 C10 124.5(4) . .
H2A C2 H2B 108.5 . .
C3 C2 H2A 110.3 . .
C3 C2 H2B 110.3 . .
N1 C2 H2A 110.3 . .
N1 C2 H2B 110.3 . .
N1 C2 C3 107.2(3) . .
C2 C3 H3A 110.3 . .
C2 C3 H3B 110.3 . .
H3A C3 H3B 108.6 . .
N2 C3 C2 106.9(3) . .
N2 C3 H3A 110.3 . .
N2 C3 H3B 110.3 . .
C5 C4 H4 117.9 . .
N2 C4 H4 117.9 . .
N2 C4 C5 124.1(4) . .
C4 C5 C31B 95.2(6) . .
C6 C5 C4 122.3(4) . .
C6 C5 C31A 109.2(4) . .
C6 C5 C31B 142.3(6) . .
C31A C5 C4 128.4(5) . .
C5 C6 H6 117.9 . .
N3 C6 C5 124.2(4) . .
N3 C6 H6 117.9 . .
H7A C7 H7B 108.5 . .
C8 C7 H7A 110.2 . .
C8 C7 H7B 110.2 . .
N3 C7 H7A 110.2 . .
N3 C7 H7B 110.2 . .
N3 C7 C8 107.7(3) . .
C7 C8 H8A 110.0 . .
C7 C8 H8B 110.0 . .
H8A C8 H8B 108.4 . .
N4 C8 C7 108.5(3) . .
N4 C8 H8A 110.0 . .
N4 C8 H8B 110.0 . .
C10 C9 H9 117.1 . .
N4 C9 H9 117.1 . .
N4 C9 C10 125.8(4) . .
C1 C10 C9 121.0(4) . .
C11 C10 C1 124.0(5) . .
C11 C10 C9 114.8(5) . .
C10 C11 H11 112.8 . .
N5 C11 C10 134.5(6) . .
N5 C11 H11 112.8 . .
H12A C12 H12B 107.8 . .
C13 C12 H12A 109.0 . .
C13 C12 H12B 109.0 . .
N5 C12 H12A 109.0 . .
N5 C12 H12B 109.0 . .
N5 C12 C13 112.7(5) . .
C12 C13 H13A 109.5 . .
C12 C13 H13B 109.5 . .
C12 C13 H13C 109.5 . .
H13A C13 H13B 109.5 . .
H13A C13 H13C 109.5 . .
H13B C13 H13C 109.5 . .
H14A C14 H14B 108.1 . .
C15 C14 H14A 109.6 . .
C15 C14 H14B 109.6 . .
N5 C14 H14A 109.6 . .
N5 C14 H14B 109.6 . .
N5 C14 C15 110.2(5) . .
C14 C15 H15A 109.5 . .
C14 C15 H15B 109.5 . .
C14 C15 H15C 109.5 . .
H15A C15 H15B 109.5 . .
H15A C15 H15C 109.5 . .
H15B C15 H15C 109.5 . .
C25A C16A H16A 116.9 . .
N6A C16A H16A 116.9 . .
N6A C16A C25A 126.2(6) . .
H17A C17A H17B 108.1 . .
C18A C17A H17A 109.6 . .
C18A C17A H17B 109.6 . .
N6A C17A H17A 109.6 . .
N6A C17A H17B 109.6 . .
N6A C17A C18A 110.2(5) . .
C17A C18A H18A 110.5 . .
C17A C18A H18B 110.5 . .
H18A C18A H18B 108.7 . .
N7A C18A C17A 105.9(6) . .
N7A C18A H18A 110.5 . .
N7A C18A H18B 110.5 . .
H18C C18B H18D 109.4 . .
C17B C18B H18C 111.6 . .
C17B C18B H18D 111.6 . .
C17B C18B N7B 100.7(7) . .
N7B C18B H18C 111.6 . .
N7B C18B H18D 111.6 . .
C20A C19A H19A 117.4 . .
N7A C19A H19A 117.4 . .
N7A C19A C20A 125.1(6) . .
C19A C20A C21A 123.7(5) . .
C40 C20A C19A 114.9(5) . .
C40 C20A C21A 121.4(5) . .
C20A C21A H21A 118.1 . .
N8A C21A C20A 123.8(6) . .
N8A C21A H21A 118.1 . .
H22A C22A H22B 108.4 . .
C23A C22A H22A 110.0 . .
C23A C22A H22B 110.0 . .
N8A C22A H22A 110.0 . .
N8A C22A H22B 110.0 . .
N8A C22A C23A 108.3(5) . .
C22A C23A H23A 110.2 . .
C22A C23A H23B 110.2 . .
H23A C23A H23B 108.5 . .
N9A C23A C22A 107.4(4) . .
N9A C23A H23A 110.2 . .
N9A C23A H23B 110.2 . .
C25A C24A H24A 117.5 . .
N9A C24A H24A 117.5 . .
N9A C24A C25A 124.9(5) . .
C24A C25A C16A 121.4(5) . .
C26 C25A C16A 113.9(5) . .
C26 C25A C24A 124.7(5) . .
C25A C26 H26 111.5 . .
N10 C26 C25A 137.1(5) . .
N10 C26 H26 111.5 . .
H29A C29 H29B 107.9 . .
C30 C29 H29A 109.2 . .
C30 C29 H29B 109.2 . .
N10 C29 H29A 109.2 . .
N10 C29 H29B 109.2 . .
N10 C29 C30 112.2(5) . .
C29 C30 H30A 109.5 . .
C29 C30 H30B 109.5 . .
C29 C30 H30C 109.5 . .
H30A C30 H30B 109.5 . .
H30A C30 H30C 109.5 . .
H30B C30 H30C 109.5 . .
H27A C27 H27B 108.2 . .
C28 C27 H27A 109.7 . .
C28 C27 H27B 109.7 . .
N10 C27 H27A 109.7 . .
N10 C27 H27B 109.7 . .
N10 C27 C28 109.9(5) . .
C27 C28 H28A 109.5 . .
C27 C28 H28B 109.5 . .
C27 C28 H28C 109.5 . .
H28A C28 H28B 109.5 . .
H28A C28 H28C 109.5 . .
H28B C28 H28C 109.5 . .
C5 C31A H31A 117.6 . .
N11A C31A C5 124.8(6) . .
N11A C31A H31A 117.6 . .
C5 C31B H31B 121.7 . .
N11B C31B C5 116.5(14) . .
N11B C31B H31B 121.7 . .
H32A C32 H32B 107.7 . .
H32C C32 H32D 107.7 . .
C33 C32 H32A 108.8 . .
C33 C32 H32B 108.8 . .
C33 C32 H32C 108.8 . .
C33 C32 H32D 108.8 . .
N11A C32 H32A 108.8 . .
N11A C32 H32B 108.8 . .
N11A C32 C33 114.0(3) . .
N11B C32 H32C 108.8 . .
N11B C32 H32D 108.8 . .
N11B C32 C33 113.8(5) . .
C34 C33 C32 122.6(3) . .
C34 C33 C38 118.0(3) . .
C38 C33 C32 119.4(3) . .
C33 C34 H34 119.3 . .
C33 C34 C35 121.4(3) . .
C35 C34 H34 119.3 . .
C34 C35 H35 119.7 . .
C36 C35 C34 120.5(4) . .
C36 C35 H35 119.7 . .
C35 C36 C39 120.5(3) . .
C37 C36 C35 118.5(3) . .
C37 C36 C39 121.0(3) . .
C36 C37 H37 119.6 . .
C36 C37 C38 120.7(3) . .
C38 C37 H37 119.6 . .
C33 C38 H38 119.6 . .
C37 C38 C33 120.7(3) . .
C37 C38 H38 119.6 . .
C36 C39 H39A 109.2 . .
C36 C39 H39B 109.2 . .
H39A C39 H39B 107.9 . .
N12 C39 C36 112.0(3) . .
N12 C39 H39A 109.2 . .
N12 C39 H39B 109.2 . .
C20A C40 H40 115.1 . .
C20B C40 H40A 116.9 . .
N12 C40 C20A 129.9(4) . .
N12 C40 H40 115.1 . .
N12 C40 H40A 116.9 . .
N12 C40 C20B 126.2(6) . .
H65A C65 H65B 107.6 . .
Cl1 C65 H65A 108.7 . .
Cl1 C65 H65B 108.7 . .
Cl2 C65 H65A 108.7 . .
Cl2 C65 H65B 108.7 . .
Cl2 C65 Cl1 114.1(4) . .
N6A Cu1A N7A 85.3(3) . .
N8A Cu1A N6A 177.9(3) . .
N8A Cu1A N7A 94.4(2) . .
N9A Cu1A N6A 93.9(2) . .
N9A Cu1A N7A 178.3(3) . .
N9A Cu1A N8A 86.5(2) . .
N6B Cu1B N8B 179.9 . .
N7B Cu1B N6B 86.6 . .
N7B Cu1B N8B 93.3 . .
N7B Cu1B N9B 179.9 . .
N9B Cu1B N6B 93.3 . .
N9B Cu1B N8B 86.8 . .
C25B C16B H16B 118.2 . .
N6B C16B H16B 118.2 . .
N6B C16B C25B 123.5 . .
C18B C17B H17C 110.1 . .
C18B C17B H17D 110.1 . .
H17C C17B H17D 108.4 . .
N6B C17B C18B 107.9(5) . .
N6B C17B H17C 110.1 . .
N6B C17B H17D 110.1 . .
C20B C19B H19B 117.4 . .
N7B C19B H19B 117.4 . .
N7B C19B C20B 125.2 . .
C40 C20B C19B 116.5(6) . .
C40 C20B C21B 122.4(6) . .
C21B C20B C19B 120.2 . .
C20B C21B H21B 118.3 . .
N8B C21B C20B 123.5 . .
N8B C21B H21B 118.3 . .
H22C C22B H22D 108.7 . .
C23B C22B H22C 110.6 . .
C23B C22B H22D 110.6 . .
N8B C22B H22C 110.6 . .
N8B C22B H22D 110.6 . .
N8B C22B C23B 105.8 . .
C22B C23B H23C 110.5 . .
C22B C23B H23D 110.5 . .
H23C C23B H23D 108.7 . .
N9B C23B C22B 106.1 . .
N9B C23B H23C 110.5 . .
N9B C23B H23D 110.5 . .
C25B C24B H24B 117.4 . .
N9B C24B H24B 117.4 . .
N9B C24B C25B 125.1 . .
C16B C25B C26 91.5(7) . .
C16B C25B C24B 120.2 . .
C24B C25B C26 136.4(8) . .
C16B N6B Cu1B 128.6 . .
C16B N6B C17B 118.8 . .
C17B N6B Cu1B 112.5 . .
C18B N7B Cu1B 114.5(5) . .
C19B N7B C18B 118.3(5) . .
C19B N7B Cu1B 127.2 . .
C21B N8B Cu1B 128.6 . .
C21B N8B C22B 118.9 . .
C22B N8B Cu1B 112.5 . .
C23B N9B Cu1B 112.9 . .
C24B N9B Cu1B 127.4 . .
C24B N9B C23B 119.7 . .
C1 N1 C2 120.5(4) . .
C1 N1 Ni1 127.7(3) . .
C2 N1 Ni1 111.7(3) . .
C3 N2 Ni1 112.8(3) . .
C4 N2 C3 121.4(4) . .
C4 N2 Ni1 125.8(3) . .
C6 N3 C7 121.2(4) . .
C6 N3 Ni1 126.7(3) . .
C7 N3 Ni1 112.1(3) . .
C8 N4 Ni1 113.2(3) . .
C9 N4 C8 120.7(4) . .
C9 N4 Ni1 126.1(3) . .
C11 N5 C12 125.0(4) . .
C11 N5 C14 119.3(6) . .
C14 N5 C12 115.7(5) . .
C16A N6A C17A 122.5(6) . .
C16A N6A Cu1A 125.1(6) . .
C17A N6A Cu1A 112.4(4) . .
C18A N7A Cu1A 113.3(4) . .
C19A N7A C18A 119.5(7) . .
C19A N7A Cu1A 125.8(5) . .
C21A N8A C22A 120.0(6) . .
C21A N8A Cu1A 127.1(5) . .
C22A N8A Cu1A 112.6(3) . .
C23A N9A Cu1A 111.6(3) . .
C24A N9A C23A 121.6(5) . .
C24A N9A Cu1A 126.6(4) . .
C26 N10 C29 121.4(5) . .
C26 N10 C27 123.6(4) . .
C29 N10 C27 115.0(4) . .
C31A N11A C32 122.6(6) . .
C31A N11A H11A 118.7 . .
C32 N11A H11A 118.7 . .
C31B N11B C32 116.8(13) . .
C31B N11B H11B 121.6 . .
C32 N11B H11B 121.6 . .
C39 N12 H12 117.8 . .
C40 N12 C39 124.3(3) . .
C40 N12 H12 117.8 . .
N2 Ni1 N1 85.90(15) . .
N3 Ni1 N1 178.84(14) . .
N3 Ni1 N2 94.04(15) . .
N4 Ni1 N1 94.00(15) . .
N4 Ni1 N2 179.64(15) . .
N4 Ni1 N3 86.06(15) . .
F7 P2 F10 89.7(3) . .
F8 P2 F7 89.2(2) . .
F8 P2 F10 178.2(2) . .
F8 P2 F11 88.8(2) . .
F8 P2 F12 90.64(16) . .
F9 P2 F7 178.8(3) . .
F9 P2 F8 91.7(2) . .
F9 P2 F10 89.4(3) . .
F9 P2 F11 91.2(3) . .
F9 P2 F12 92.1(2) . .
F11 P2 F7 88.0(2) . .
F11 P2 F10 92.5(2) . .
F12 P2 F7 88.70(18) . .
F12 P2 F10 87.93(18) . .
F12 P2 F11 176.7(2) . .
F19A P4A F24A 89.9 . .
F20A P4A F19A 90.0 . .
F20A P4A F24A 90.0 . .
F21A P4A F19A 179.9 . .
F21A P4A F20A 90.0 . .
F21A P4A F22A 90.0 . .
F21A P4A F24A 90.0 . .
F22A P4A F19A 90.0 . .
F22A P4A F20A 180.0 . .
F22A P4A F24A 90.0 . .
F23A P4A F19A 90.0 . .
F23A P4A F20A 90.0 . .
F23A P4A F21A 90.1 . .
F23A P4A F22A 90.0 . .
F23A P4A F24A 179.9 . .
F19B P4B F19B 180.0 . 2_478
F20B P4B F19B 95.7(11) 2_478 2_478
F20B P4B F19B 95.7(11) . .
F20B P4B F19B 84.3(11) 2_478 .
F20B P4B F19B 84.3(11) . 2_478
F20B P4B F20B 180(2) 2_478 .
F21B P4B F19B 86.3(11) 2_478 .
F21B P4B F19B 93.7(11) 2_478 2_478
F21B P4B F19B 86.3(11) . 2_478
F21B P4B F19B 93.7(11) . .
F21B P4B F20B 97.6(10) . .
F21B P4B F20B 82.4(10) . 2_478
F21B P4B F20B 82.4(10) 2_478 .
F21B P4B F20B 97.6(10) 2_478 2_478
F21B P4B F21B 179.998(13) . 2_478
F19C P4C F19C 180.0(11) . 2_578
F19C P4C F21C 90.0 2_578 2_578
F19C P4C F21C 90.0(8) . 2_578
F19C P4C F21C 90.0(8) 2_578 .
F19C P4C F21C 90.0 . .
F20C P4C F19C 90.0(7) 2_578 .
F20C P4C F19C 90.0 . .
F20C P4C F19C 90.0(7) . 2_578
F20C P4C F19C 90.0 2_578 2_578
F20C P4C F20C 180.0(14) . 2_578
F20C P4C F21C 90.0 . .
F20C P4C F21C 90.0(10) . 2_578
F20C P4C F21C 90.0(10) 2_578 .
F20C P4C F21C 90.0 2_578 2_578
F21C P4C F21C 180.0(10) 2_578 .
C42 C41 C46 118.8(4) . .
O8 C41 C42 125.5(4) . .
O8 C41 C46 115.7(4) . .
C41 C42 H42 119.8 . .
C41 C42 C43 120.4(5) . .
C43 C42 H42 119.8 . .
C42 C43 H43 120.0 . .
C44 C43 C42 120.0(5) . .
C44 C43 H43 120.0 . .
C43 C44 H44 119.3 . .
C43 C44 C45 121.4(5) . .
C45 C44 H44 119.3 . .
C44 C45 H45 120.4 . .
C44 C45 C46 119.2(5) . .
C46 C45 H45 120.4 . .
C45 C46 C41 120.3(4) . .
O1 C46 C41 115.2(4) . .
O1 C46 C45 124.4(4) . .
H47A C47 H47B 108.4 . .
C48 C47 H47A 110.0 . .
C48 C47 H47B 110.0 . .
O1 C47 H47A 110.0 . .
O1 C47 H47B 110.0 . .
O1 C47 C48 108.5(4) . .
C47 C48 H48A 109.4 . .
C47 C48 H48B 109.4 . .
H48A C48 H48B 108.0 . .
O2 C48 C47 111.3(4) . .
O2 C48 H48A 109.4 . .
O2 C48 H48B 109.4 . .
H49A C49 H49B 108.3 . .
C50 C49 H49A 110.0 . .
C50 C49 H49B 110.0 . .
O2 C49 H49A 110.0 . .
O2 C49 H49B 110.0 . .
O2 C49 C50 108.6(4) . .
C49 C50 H50A 110.1 . .
C49 C50 H50B 110.1 . .
H50A C50 H50B 108.4 . .
O3 C50 C49 108.0(4) . .
O3 C50 H50A 110.1 . .
O3 C50 H50B 110.1 . .
H51A C51 H51B 108.6 . .
C52 C51 H51A 110.4 . .
C52 C51 H51B 110.4 . .
O3 C51 H51A 110.4 . .
O3 C51 H51B 110.4 . .
O3 C51 C52 106.4(3) . .
C51 C52 H52A 109.8 . .
C51 C52 H52B 109.8 . .
H52A C52 H52B 108.2 . .
O4 C52 C51 109.5(3) . .
O4 C52 H52A 109.8 . .
O4 C52 H52B 109.8 . .
C54 C53 C58 118.9(4) . .
O4 C53 C54 125.1(4) . .
O4 C53 C58 116.0(3) . .
C53 C54 H54 119.7 . .
C53 C54 C55 120.6(4) . .
C55 C54 H54 119.7 . .
C54 C55 H55 119.8 . .
C56 C55 C54 120.5(4) . .
C56 C55 H55 119.8 . .
C55 C56 H56 120.2 . .
C55 C56 C57 119.5(4) . .
C57 C56 H56 120.2 . .
C56 C57 H57 119.6 . .
C58 C57 C56 120.8(4) . .
C58 C57 H57 119.6 . .
C57 C58 C53 119.6(3) . .
O5 C58 C53 116.8(3) . .
O5 C58 C57 123.6(4) . .
H59A C59 H59B 108.2 . .
C60 C59 H59A 109.8 . .
C60 C59 H59B 109.8 . .
O5 C59 H59A 109.8 . .
O5 C59 H59B 109.8 . .
O5 C59 C60 109.6(3) . .
C59 C60 H60A 109.8 . .
C59 C60 H60B 109.8 . .
H60A C60 H60B 108.3 . .
O6 C60 C59 109.3(3) . .
O6 C60 H60A 109.8 . .
O6 C60 H60B 109.8 . .
H61A C61 H61B 108.3 . .
C62 C61 H61A 109.8 . .
C62 C61 H61B 109.8 . .
O6 C61 H61A 109.8 . .
O6 C61 H61B 109.8 . .
O6 C61 C62 109.3(3) . .
C61 C62 H62A 109.8 . .
C61 C62 H62B 109.8 . .
H62A C62 H62B 108.2 . .
O7 C62 C61 109.4(3) . .
O7 C62 H62A 109.8 . .
O7 C62 H62B 109.8 . .
H63A C63 H63B 108.0 . .
C64 C63 H63A 109.4 . .
C64 C63 H63B 109.4 . .
O7 C63 H63A 109.4 . .
O7 C63 H63B 109.4 . .
O7 C63 C64 111.2(4) . .
C63 C64 H64A 110.3 . .
C63 C64 H64B 110.3 . .
H64A C64 H64B 108.6 . .
O8 C64 C63 106.9(4) . .
O8 C64 H64A 110.3 . .
O8 C64 H64B 110.3 . .
C46 O1 C47 116.2(3) . .
C48 O2 C49 113.2(4) . .
C50 O3 C51 111.9(3) . .
C53 O4 C52 116.2(3) . .
C58 O5 C59 116.4(3) . .
C61 O6 C60 110.6(3) . .
C62 O7 C63 112.1(3) . .
C41 O8 C64 116.7(3) . .
F13A P3A F14A 89.6(5) . .
F13A P3A F15A 178.6(8) . .
F13A P3A F16A 90.1(7) . .
F13A P3A F17A 91.9(6) . .
F13A P3A F18A 91.8(7) . .
F14A P3A F18A 92.7(7) . .
F15A P3A F14A 91.1(6) . .
F15A P3A F16A 89.2(7) . .
F15A P3A F17A 89.3(7) . .
F15A P3A F18A 87.0(8) . .
F16A P3A F14A 176.7(8) . .
F16A P3A F18A 90.6(8) . .
F17A P3A F14A 90.0(5) . .
F17A P3A F16A 86.7(8) . .
F17A P3A F18A 175.4(7) . .
F14B P3B F13B 88.6(9) . .
F15B P3B F13B 177.9(12) . .
F15B P3B F14B 89.3(11) . .
F15B P3B F16B 91.0(12) . .
F15B P3B F17B 88.8(12) . .
F15B P3B F18B 92.4(11) . .
F16B P3B F13B 91.2(11) . .
F16B P3B F14B 175.4(11) . .
F16B P3B F17B 94.0(10) . .
F17B P3B F13B 90.9(9) . .
F17B P3B F14B 90.6(8) . .
F18B P3B F13B 87.7(9) . .
F18B P3B F14B 85.1(9) . .
F18B P3B F16B 90.3(11) . .
F18B P3B F17B 175.5(10) . .
F1 P1 F3B 85.9(4) . .
F2 P1 F1 179.22(18) . .
F2 P1 F3B 93.5(4) . .
F2 P1 F5A 90.6(2) . .
F2 P1 F6A 88.6(2) . .
F3A P1 F1 93.0(2) . .
F3A P1 F2 86.8(2) . .
F3A P1 F4A 92.6(3) . .
F3A P1 F5A 177.1(3) . .
F3A P1 F6A 89.3(3) . .
F4A P1 F1 89.5(3) . .
F4A P1 F2 89.8(3) . .
F4A P1 F5A 88.7(4) . .
F4A P1 F6A 177.4(3) . .
F4B P1 F1 89.8(6) . .
F4B P1 F2 89.7(6) . .
F4B P1 F3B 89.4(7) . .
F5A P1 F1 89.6(3) . .
F5B P1 F1 86.9(6) . .
F5B P1 F2 93.6(6) . .
F5B P1 F3B 172.8(7) . .
F5B P1 F4B 89.4(7) . .
F5B P1 F6B 94.0(7) . .
F6A P1 F1 92.2(2) . .
F6A P1 F5A 89.3(3) . .
F6B P1 F1 83.1(4) . .
F6B P1 F2 97.4(4) . .
F6B P1 F3B 86.3(7) . .
F6B P1 F4B 171.9(7) . .

loop_
_geom_bond_atom_site_label_1
_geom_bond_atom_site_label_2
_geom_bond_distance
_geom_bond_site_symmetry_2
C1 H1 0.9500 .
C1 C10 1.433(7) .
C1 N1 1.280(5) .
C2 H2A 0.9900 .
C2 H2B 0.9900 .
C2 C3 1.520(7) .
C2 N1 1.483(5) .
C3 H3A 0.9900 .
C3 H3B 0.9900 .
C3 N2 1.448(6) .
C4 H4 0.9500 .
C4 C5 1.464(7) .
C4 N2 1.283(6) .
C5 C6 1.412(7) .
C5 C31A 1.426(7) .
C5 C31B 1.538(15) .
C6 H6 0.9500 .
C6 N3 1.282(5) .
C7 H7A 0.9900 .
C7 H7B 0.9900 .
C7 C8 1.495(7) .
C7 N3 1.474(6) .
C8 H8A 0.9900 .
C8 H8B 0.9900 .
C8 N4 1.464(6) .
C9 H9 0.9500 .
C9 C10 1.437(7) .
C9 N4 1.301(6) .
C10 C11 1.402(6) .
C11 H11 0.9500 .
C11 N5 1.319(7) .
C12 H12A 0.9900 .
C12 H12B 0.9900 .
C12 C13 1.534(8) .
C12 N5 1.496(8) .
C13 H13A 0.9800 .
C13 H13B 0.9800 .
C13 H13C 0.9800 .
C14 H14A 0.9900 .
C14 H14B 0.9900 .
C14 C15 1.511(9) .
C14 N5 1.486(7) .
C15 H15A 0.9800 .
C15 H15B 0.9800 .
C15 H15C 0.9800 .
C16A H16A 0.9500 .
C16A C25A 1.422(9) .
C16A N6A 1.280(7) .
C17A H17A 0.9900 .
C17A H17B 0.9900 .
C17A C18A 1.502(9) .
C17A N6A 1.485(8) .
C18A H18A 0.9900 .
C18A H18B 0.9900 .
C18A N7A 1.491(9) .
C18B H18C 0.9900 .
C18B H18D 0.9900 .
C18B C17B 1.571(12) .
C18B N7B 1.574(10) .
C19A H19A 0.9500 .
C19A C20A 1.419(8) .
C19A N7A 1.265(8) .
C20A C21A 1.440(7) .
C20A C40 1.404(6) .
C21A H21A 0.9500 .
C21A N8A 1.289(7) .
C22A H22A 0.9900 .
C22A H22B 0.9900 .
C22A C23A 1.502(7) .
C22A N8A 1.466(7) .
C23A H23A 0.9900 .
C23A H23B 0.9900 .
C23A N9A 1.477(6) .
C24A H24A 0.9500 .
C24A C25A 1.416(9) .
C24A N9A 1.295(6) .
C25A C26 1.412(7) .
C26 H26 0.9500 .
C26 C25B 1.560(11) .
C26 N10 1.284(6) .
C29 H29A 0.9900 .
C29 H29B 0.9900 .
C29 C30 1.522(9) .
C29 N10 1.475(6) .
C30 H30A 0.9800 .
C30 H30B 0.9800 .
C30 H30C 0.9800 .
C27 H27A 0.9900 .
C27 H27B 0.9900 .
C27 C28 1.508(9) .
C27 N10 1.493(7) .
C28 H28A 0.9800 .
C28 H28B 0.9800 .
C28 H28C 0.9800 .
C31A H31A 0.9500 .
C31A N11A 1.301(8) .
C31B H31B 0.9500 .
C31B N11B 1.240(13) .
C32 H32A 0.9900 .
C32 H32B 0.9900 .
C32 H32C 0.9900 .
C32 H32D 0.9900 .
C32 C33 1.522(5) .
C32 N11A 1.448(6) .
C32 N11B 1.493(12) .
C33 C34 1.374(5) .
C33 C38 1.402(5) .
C34 H34 0.9500 .
C34 C35 1.391(6) .
C35 H35 0.9500 .
C35 C36 1.390(5) .
C36 C37 1.384(5) .
C36 C39 1.504(5) .
C37 H37 0.9500 .
C37 C38 1.390(6) .
C38 H38 0.9500 .
C39 H39A 0.9900 .
C39 H39B 0.9900 .
C39 N12 1.484(5) .
C40 H40 0.9500 .
C40 H40A 0.9500 .
C40 C20B 1.417(10) .
C40 N12 1.293(5) .
C65 H65A 0.9900 .
C65 H65B 0.9900 .
C65 Cl1 1.770(8) .
C65 Cl2 1.723(8) .
Cu1A N6A 1.902(6) .
Cu1A N7A 1.935(6) .
Cu1A N8A 1.885(6) .
Cu1A N9A 1.883(4) .
Cu1B N6B 1.876(4) .
Cu1B N7B 1.867(4) .
Cu1B N8B 1.877(4) .
Cu1B N9B 1.868(5) .
C16B H16B 0.9500 .
C16B C25B 1.446(4) .
C16B N6B 1.312(3) .
C17B H17C 0.9900 .
C17B H17D 0.9900 .
C17B N6B 1.494(4) .
C19B H19B 0.9500 .
C19B C20B 1.450(3) .
C19B N7B 1.312(3) .
C20B C21B 1.446(3) .
C21B H21B 0.9500 .
C21B N8B 1.310(3) .
C22B H22C 0.9900 .
C22B H22D 0.9900 .
C22B C23B 1.537(4) .
C22B N8B 1.493(3) .
C23B H23C 0.9900 .
C23B H23D 0.9900 .
C23B N9B 1.496(4) .
C24B H24B 0.9500 .
C24B C25B 1.452(3) .
C24B N9B 1.310(3) .
F7 P2 1.588(3) .
F8 P2 1.580(3) .
F9 P2 1.566(4) .
F10 P2 1.590(4) .
F11 P2 1.586(3) .
F12 P2 1.584(2) .
F19B P4B 1.590(11) .
F20B P4B 1.574(13) .
F21B P4B 1.519(14) .
N1 Ni1 1.898(3) .
N2 Ni1 1.890(3) .
N3 Ni1 1.887(3) .
N4 Ni1 1.880(3) .
N11A H11A 0.8800 .
N11B H11B 0.8800 .
N12 H12 0.8800 .
P4A F19A 1.602(3) .
P4A F20A 1.602(3) .
P4A F21A 1.600(3) .
P4A F22A 1.601(3) .
P4A F23A 1.599(3) .
P4A F24A 1.603(3) .
P4B F19B 1.590(11) 2_478
P4B F20B 1.574(13) 2_478
P4B F21B 1.519(14) 2_478
P4C F19C 1.622(7) .
P4C F19C 1.622(7) 2_578
P4C F20C 1.622(7) .
P4C F20C 1.622(7) 2_578
P4C F21C 1.623(7) 2_578
P4C F21C 1.623(7) .
C41 C42 1.389(6) .
C41 C46 1.403(6) .
C41 O8 1.368(5) .
C42 H42 0.9500 .
C42 C43 1.402(8) .
C43 H43 0.9500 .
C43 C44 1.358(8) .
C44 H44 0.9500 .
C44 C45 1.383(8) .
C45 H45 0.9500 .
C45 C46 1.400(6) .
C46 O1 1.369(5) .
C47 H47A 0.9900 .
C47 H47B 0.9900 .
C47 C48 1.516(8) .
C47 O1 1.431(5) .
C48 H48A 0.9900 .
C48 H48B 0.9900 .
C48 O2 1.419(6) .
C49 H49A 0.9900 .
C49 H49B 0.9900 .
C49 C50 1.505(6) .
C49 O2 1.420(5) .
C50 H50A 0.9900 .
C50 H50B 0.9900 .
C50 O3 1.405(5) .
C51 H51A 0.9900 .
C51 H51B 0.9900 .
C51 C52 1.520(6) .
C51 O3 1.446(5) .
C52 H52A 0.9900 .
C52 H52B 0.9900 .
C52 O4 1.421(5) .
C53 C54 1.385(5) .
C53 C58 1.419(6) .
C53 O4 1.377(4) .
C54 H54 0.9500 .
C54 C55 1.403(6) .
C55 H55 0.9500 .
C55 C56 1.361(7) .
C56 H56 0.9500 .
C56 C57 1.408(6) .
C57 H57 0.9500 .
C57 C58 1.377(5) .
C58 O5 1.373(4) .
C59 H59A 0.9900 .
C59 H59B 0.9900 .
C59 C60 1.481(5) .
C59 O5 1.424(5) .
C60 H60A 0.9900 .
C60 H60B 0.9900 .
C60 O6 1.425(4) .
C61 H61A 0.9900 .
C61 H61B 0.9900 .
C61 C62 1.503(6) .
C61 O6 1.414(5) .
C62 H62A 0.9900 .
C62 H62B 0.9900 .
C62 O7 1.432(5) .
C63 H63A 0.9900 .
C63 H63B 0.9900 .
C63 C64 1.520(7) .
C63 O7 1.440(5) .
C64 H64A 0.9900 .
C64 H64B 0.9900 .
C64 O8 1.419(5) .
F13A P3A 1.578(7) .
F13B P3B 1.621(11) .
F14A P3A 1.607(7) .
F14B P3B 1.605(10) .
F15A P3A 1.594(7) .
F15B P3B 1.578(12) .
F16A P3A 1.597(8) .
F16B P3B 1.598(11) .
F17A P3A 1.595(8) .
F17B P3B 1.599(11) .
F18A P3A 1.610(9) .
F18B P3B 1.585(11) .
F1 P1 1.624(3) .
F2 P1 1.595(3) .
F3A P1 1.583(5) .
F3B P1 1.639(12) .
F4A P1 1.594(6) .
F4B P1 1.586(14) .
F5A P1 1.614(5) .
F5B P1 1.549(13) .
F6A P1 1.600(5) .
F6B P1 1.582(10) .

loop_
_geom_torsion_atom_site_label_1
_geom_torsion_atom_site_label_2
_geom_torsion_atom_site_label_3
_geom_torsion_atom_site_label_4
_geom_torsion
C1 C10 C11 N5 -14.6(9)
C1 N1 Ni1 N2 -172.5(4)
C1 N1 Ni1 N4 7.1(4)
C2 C3 N2 C4 143.3(4)
C2 C3 N2 Ni1 -35.2(4)
C2 N1 Ni1 N2 10.1(3)
C2 N1 Ni1 N4 -170.2(3)
C3 C2 N1 C1 151.2(4)
C3 C2 N1 Ni1 -31.2(4)
C3 N2 Ni1 N1 14.9(3)
C3 N2 Ni1 N3 -166.2(3)
C4 C5 C6 N3 6.2(6)
C4 C5 C31A N11A -6.6(8)
C4 C5 C31B N11B -174.9(10)
C4 N2 Ni1 N1 -163.5(3)
C4 N2 Ni1 N3 15.3(3)
C5 C4 N2 C3 175.9(4)
C5 C4 N2 Ni1 -5.8(6)
C5 C6 N3 C7 -173.6(4)
C5 C6 N3 Ni1 9.6(6)
C5 C31A N11A C32 175.2(4)
C5 C31B N11B C32 -174.8(7)
C6 C5 C31A N11A 178.0(5)
C6 C5 C31B N11B 11.3(16)
C6 N3 Ni1 N2 -17.4(3)
C6 N3 Ni1 N4 162.9(3)
C7 C8 N4 C9 -155.1(4)
C7 C8 N4 Ni1 27.8(4)
C7 N3 Ni1 N2 165.5(3)
C7 N3 Ni1 N4 -14.2(3)
C8 C7 N3 C6 -145.0(4)
C8 C7 N3 Ni1 32.3(4)
C8 N4 Ni1 N1 170.8(3)
C8 N4 Ni1 N3 -8.1(3)
C9 C10 C11 N5 170.2(5)
C9 N4 Ni1 N1 -6.1(4)
C9 N4 Ni1 N3 175.0(4)
C10 C1 N1 C2 175.5(4)
C10 C1 N1 Ni1 -1.6(6)
C10 C9 N4 C8 -176.8(4)
C10 C9 N4 Ni1 -0.1(6)
C10 C11 N5 C12 -2.8(9)
C10 C11 N5 C14 179.4(5)
C13 C12 N5 C11 93.8(6)
C13 C12 N5 C14 -88.3(6)
C15 C14 N5 C11 80.3(7)
C15 C14 N5 C12 -97.8(7)
C16A C25A C26 N10 -174.8(6)
C17A C18A N7A C19A 161.6(9)
C17A C18A N7A Cu1A -31.3(9)
C18A C17A N6A C16A 147.2(7)
C18A C17A N6A Cu1A -30.5(8)
C18B C17B N6B Cu1B 37.6(6)
C18B C17B N6B C16B -143.4(6)
C19A C20A C21A N8A -3.9(12)
C19A C20A C40 N12 171.7(6)
C20A C19A N7A C18A 161.8(9)
C20A C19A N7A Cu1A -3.6(14)
C20A C21A N8A C22A -171.8(7)
C20A C21A N8A Cu1A 1.3(11)
C20A C40 N12 C39 -177.9(5)
C21A C20A C40 N12 -9.2(10)
C22A C23A N9A C24A -150.2(6)
C22A C23A N9A Cu1A 34.0(6)
C23A C22A N8A C21A -157.7(7)
C23A C22A N8A Cu1A 28.3(7)
C24A C25A C26 N10 4.1(10)
C25A C16A N6A C17A 173.2(6)
C25A C16A N6A Cu1A -9.4(8)
C25A C24A N9A C23A -176.3(5)
C25A C24A N9A Cu1A -1.2(8)
C25A C26 N10 C29 173.0(6)
C25A C26 N10 C27 -6.7(10)
C30 C29 N10 C26 -94.2(7)
C30 C29 N10 C27 85.5(7)
C28 C27 N10 C26 -81.2(6)
C28 C27 N10 C29 99.0(6)
C31A C5 C6 N3 -178.1(4)
C31B C5 C6 N3 178.8(8)
C32 C33 C34 C35 178.2(4)
C32 C33 C38 C37 -177.3(4)
C33 C32 N11A C31A -87.5(6)
C33 C32 N11B C31B 89.0(11)
C33 C34 C35 C36 -0.8(6)
C34 C33 C38 C37 0.8(6)
C34 C35 C36 C37 0.4(6)
C34 C35 C36 C39 179.9(4)
C35 C36 C37 C38 0.6(6)
C35 C36 C39 N12 102.8(4)
C36 C37 C38 C33 -1.2(6)
C36 C39 N12 C40 116.0(4)
C37 C36 C39 N12 -77.6(4)
C38 C33 C34 C35 0.2(6)
C39 C36 C37 C38 -178.9(4)
C40 C20A C21A N8A 177.2(7)
C40 C20B C21B N8B 161.4(9)
C17B C18B N7B Cu1B 34.2(11)
C17B C18B N7B C19B -146.7(5)
C19B C20B C21B N8B -7.4
C20B C40 N12 C39 166.5(8)
C20B C19B N7B C18B -175.0(7)
C20B C19B N7B Cu1B 4.0
C20B C21B N8B Cu1B -5.8
C20B C21B N8B C22B 173.4
C22B C23B N9B Cu1B -32.9
C22B C23B N9B C24B 146.4
C23B C22B N8B Cu1B -34.8
C23B C22B N8B C21B 145.9
C25B C16B N6B Cu1B 5.5
C25B C16B N6B C17B -173.4
C25B C24B N9B Cu1B -4.1
C25B C24B N9B C23B 176.8
N6B Cu1B N7B C18B -13.2(7)
N6B Cu1B N7B C19B 167.8
N6B Cu1B N9B C23B -168.6
N6B Cu1B N9B C24B 12.2
N6B C16B C25B C26 156.0(8)
N6B C16B C25B C24B 7.4
N7B C18B C17B N6B -43.1(10)
N7B Cu1B N6B C16B 166.9
N7B Cu1B N6B C17B -14.2
N7B Cu1B N8B C21B 13.3
N7B Cu1B N8B C22B -165.9
N7B C19B C20B C40 -161.0(9)
N7B C19B C20B C21B 8.3
N8B Cu1B N7B C18B 166.7(7)
N8B Cu1B N7B C19B -12.3
N8B Cu1B N9B C23B 11.5
N8B Cu1B N9B C24B -167.7
N8B C22B C23B N9B 41.7
N9B Cu1B N6B C16B -13.1
N9B Cu1B N6B C17B 165.8
N9B Cu1B N8B C21B -166.7
N9B Cu1B N8B C22B 14.1
N9B C24B C25B C26 -139.0(10)
N9B C24B C25B C16B -8.2
N1 C1 C10 C9 -7.3(7)
N1 C1 C10 C11 177.8(4)
N1 C2 C3 N2 41.7(5)
N2 C4 C5 C6 -8.2(6)
N2 C4 C5 C31A 176.9(4)
N2 C4 C5 C31B 176.3(5)
N3 C7 C8 N4 -37.6(5)
N4 C9 C10 C1 8.2(7)
N4 C9 C10 C11 -176.4(4)
N6A C16A C25A C24A -4.5(8)
N6A C16A C25A C26 174.4(5)
N6A C17A C18A N7A 38.6(10)
N6A Cu1A N9A C23A 166.7(4)
N6A Cu1A N9A C24A -8.8(5)
N7A C19A C20A C21A 5.2(14)
N7A C19A C20A C40 -175.8(8)
N7A Cu1A N8A C21A 0.2(8)
N7A Cu1A N8A C22A 173.7(6)
N8A C22A C23A N9A -39.2(7)
N8A Cu1A N9A C23A -15.4(4)
N8A Cu1A N9A C24A 169.1(6)
N9A C24A C25A C16A 10.2(8)
N9A C24A C25A C26 -168.6(5)
N9A Cu1A N8A C21A 178.7(7)
N9A Cu1A N8A C22A -7.7(5)
N11A C32 C33 C34 24.4(6)
N11A C32 C33 C38 -157.6(4)
N11B C32 C33 C34 -12.9(7)
N11B C32 C33 C38 165.1(6)
N12 C40 C20B C19B 179.2(4)
N12 C40 C20B C21B 10.1(10)
C41 C42 C43 C44 1.6(6)
C41 C46 O1 C47 176.9(3)
C42 C41 C46 C45 1.1(6)
C42 C41 C46 O1 -179.2(3)
C42 C41 O8 C64 -3.2(6)
C42 C43 C44 C45 0.2(7)
C43 C44 C45 C46 -1.3(6)
C44 C45 C46 C41 0.6(6)
C44 C45 C46 O1 -179.1(4)
C45 C46 O1 C47 -3.4(6)
C46 C41 C42 C43 -2.2(6)
C46 C41 O8 C64 176.2(3)
C47 C48 O2 C49 -117.5(5)
C48 C47 O1 C46 174.0(3)
C49 C50 O3 C51 -170.5(4)
C50 C49 O2 C48 -179.6(4)
C51 C52 O4 C53 -174.2(3)
C52 C51 O3 C50 171.2(4)
C53 C54 C55 C56 0.9(7)
C53 C58 O5 C59 174.6(3)
C54 C53 C58 C57 1.6(6)
C54 C53 C58 O5 -179.2(3)
C54 C53 O4 C52 9.2(6)
C54 C55 C56 C57 0.4(7)
C55 C56 C57 C58 -0.6(6)
C56 C57 C58 C53 -0.3(6)
C56 C57 C58 O5 -179.5(4)
C57 C58 O5 C59 -6.2(5)
C58 C53 C54 C55 -1.9(6)
C58 C53 O4 C52 -172.1(3)
C59 C60 O6 C61 -176.9(3)
C60 C59 O5 C58 178.7(3)
C61 C62 O7 C63 -173.6(3)
C62 C61 O6 C60 169.3(3)
C63 C64 O8 C41 -171.0(3)
C64 C63 O7 C62 90.6(4)
O1 C47 C48 O2 -71.2(5)
O2 C49 C50 O3 -68.6(5)
O3 C51 C52 O4 80.1(4)
O4 C53 C54 C55 176.8(4)
O4 C53 C58 C57 -177.2(3)
O4 C53 C58 O5 2.0(5)
O5 C59 C60 O6 -79.7(4)
O6 C61 C62 O7 74.8(4)
O7 C63 C64 O8 80.5(4)
O8 C41 C42 C43 177.2(4)
O8 C41 C46 C45 -178.4(3)
O8 C41 C46 O1 1.3(5)
